data_4319651
loop_
_publ_author_name
'Masaki Kawano'
'Jeffrey W. Bacon'
'Charles F. Campana'
'Brian E. Winger'
'James D. Dudek'
'Scott A. Sirchio'
'Sabrina L. Scruggs'
'Urs Geiser'
'Lawrence F. Dahl'

_publ_section_title
;
 High-Nuclearity Close-Packed Palladium-Nickel Carbonyl Phosphine
 Clusters: Heteropalladium [Pd16Ni4(CO)22(PPh3)4]2- and
 [Pd33Ni9(CO)41(PPh3)6]4- Containing Pseudo-Tdccp Pd16Ni4 and Pseudo-D3
 hhcp Pd33Ni9 Cores
;
_journal_name_full 'Inorganic Chemistry'
_journal_page_first 2554
_journal_page_last 2569
_journal_paper_doi 10.1021/ic000979p
_journal_volume 40
_journal_year 2001
_chemical_formula_moiety '[Ph4P]2[Pd16Ni4(CO)22(PPh3)4]_2(MeCN)_1.65(Me2CO)_0.65(i-Pr2O)'
_chemical_formula_sum 'C154.78 H124.85 N2 Ni4 O24.28 P6 Pd16'
_chemical_formula_weight 4524.46
_chemical_name_systematic
; 
 ? 
;
_space_group_IT_number 19
_symmetry_cell_setting orthorhombic
_symmetry_space_group_name_Hall 'P 2ac 2ab'
_symmetry_space_group_name_H-M 'P 21 21 21'
_atom_sites_solution_hydrogens geom
_atom_sites_solution_primary direct
_atom_sites_solution_secondary difmap
_audit_creation_method SHELXL
_cell_angle_alpha 90.00
_cell_angle_beta 90.00
_cell_angle_gamma 90.00
_cell_formula_units_Z 4
_cell_length_a 18.5409(4)
_cell_length_b 28.0697(6)
_cell_length_c 30.2282(7)
_cell_measurement_reflns_used 8192
_cell_measurement_temperature 133(2)
_cell_measurement_theta_max 12.5
_cell_measurement_theta_min 2.0
_cell_volume 15731.9(6)
_computing_cell_refinement 'Siemens SAINT'
_computing_data_collection 'Siemens SMART'
_computing_data_reduction 'Siemens SAINT & SADABS '
_computing_molecular_graphics 'Siemens XP'
_computing_publication_material 'Siemens SHELXTL'
_computing_structure_refinement 'SHELXL-93 (Sheldrick, 1993)'
_computing_structure_solution 'SHELXS-86 (Sheldrick, 1990)'
_diffrn_ambient_temperature 133(2)
_diffrn_measurement_device 'Siemens P4/CCD'
_diffrn_measurement_method 'phi scans'
_diffrn_radiation_monochromator graphite
_diffrn_radiation_source 'sealed tube'
_diffrn_radiation_type MoK\a
_diffrn_radiation_wavelength 0.71073
_diffrn_reflns_av_R_equivalents 0.0408
_diffrn_reflns_av_sigmaI/netI 0.0650
_diffrn_reflns_limit_h_max 8
_diffrn_reflns_limit_h_min -24
_diffrn_reflns_limit_k_max 37
_diffrn_reflns_limit_k_min -29
_diffrn_reflns_limit_l_max 39
_diffrn_reflns_limit_l_min -34
_diffrn_reflns_number 52244
_diffrn_reflns_theta_max 24.00
_diffrn_reflns_theta_min 1.53
_diffrn_standards_decay_% none
_exptl_absorpt_coefficient_mu 2.369
_exptl_absorpt_correction_T_max 0.802
_exptl_absorpt_correction_T_min 0.473
_exptl_absorpt_correction_type empirical
_exptl_crystal_colour black
_exptl_crystal_density_diffrn 1.910
_exptl_crystal_description plate
_exptl_crystal_F_000 8799
_exptl_crystal_size_max 0.45
_exptl_crystal_size_mid 0.20
_exptl_crystal_size_min 0.10
_refine_diff_density_max 1.176
_refine_diff_density_min -1.151
_refine_diff_density_rms 0.153
_refine_ls_abs_structure_details 'Flack H D (1983), Acta Cryst. A39, 876-881'
_refine_ls_abs_structure_Flack -0.02(3)
_refine_ls_extinction_coef 0.000022(6)
_refine_ls_extinction_expression Fc^*^=kFc[1+0.001xFc^2^\l^3^/sin(2\q)]^-1/4^
_refine_ls_extinction_method SHELXL
_refine_ls_goodness_of_fit_all 1.102
_refine_ls_goodness_of_fit_obs 1.103
_refine_ls_hydrogen_treatment riding
_refine_ls_matrix_type 'blocked cycle'
_refine_ls_number_parameters 1891
_refine_ls_number_reflns 24178
_refine_ls_number_restraints 1012
_refine_ls_restrained_S_all 1.084
_refine_ls_restrained_S_obs 1.082
_refine_ls_R_factor_all 0.0742
_refine_ls_R_factor_obs 0.0632
_refine_ls_shift/esd_max -0.012
_refine_ls_shift/esd_mean 0.001
_refine_ls_structure_factor_coef Fsqd
_refine_ls_weighting_details 'w=1/[\s^2^(Fo^2^)+(0.0344P)^2^+202.6558P] where P=(Fo^2^+2Fc^2^)/3'
_refine_ls_weighting_scheme calc
_refine_ls_wR_factor_all 0.1498
_refine_ls_wR_factor_obs 0.1406
_reflns_number_observed 21443
_reflns_number_total 24183
_reflns_observed_criterion >2sigma(I)
_cod_data_source_file ic000979p_2.cif
_cod_data_source_block dahl69(Pd16Ni4)
_cod_depositor_comments
;
The following automatic conversions were performed:

'_symmetry_cell_setting' value 'Orthorhombic' changed to
'orthorhombic' according to the built-in table from CIF Core
dictionary named 'cif_core.dic' version 2.4.1 from 2010-06-29.

Automatic conversion script
Id: cif_fix_values 1646 2011-03-28 12:23:43Z adriana 

The following automatic conversions were performed:

'_refine_ls_weighting_scheme' value 'calc
w=1/[\s^2^(Fo^2^)+(0.0344P)^2^+202.6558P] where P=(Fo^2^+2Fc^2^)/3'
was changed to 'calc'. New tag '_refine_ls_weighting_details' was
created. The value of the new tag was set to
'w=1/[\s^2^(Fo^2^)+(0.0344P)^2^+202.6558P] where P=(Fo^2^+2Fc^2^)/3'.

Automatic conversion script
Id: cif_fix_values 3143 2015-03-26 13:38:13Z robertas 
;
_cod_database_code 4319651

loop_
_symmetry_equiv_pos_as_xyz
'x, y, z'
'-x+1/2, -y, z+1/2'
'-x, y+1/2, -z+1/2'
'x+1/2, -y+1/2, -z'

loop_
_atom_site_aniso_label
_atom_site_aniso_U_11
_atom_site_aniso_U_22
_atom_site_aniso_U_33
_atom_site_aniso_U_23
_atom_site_aniso_U_13
_atom_site_aniso_U_12
Pd1 0.0210(5) 0.0265(5) 0.0290(6) 0.0064(4) -0.0022(4) -0.0041(4)
Pd2 0.0265(5) 0.0231(5) 0.0223(5) 0.0021(4) -0.0045(4) -0.0043(4)
Pd3 0.0299(5) 0.0232(5) 0.0185(5) -0.0002(4) -0.0039(4) -0.0026(4)
Pd4 0.0303(5) 0.0263(5) 0.0205(5) -0.0019(4) -0.0018(4) -0.0012(4)
Pd5 0.0309(6) 0.0319(6) 0.0268(6) -0.0018(5) 0.0035(4) -0.0041(5)
Pd6 0.0228(5) 0.0290(6) 0.0297(6) 0.0032(5) 0.0031(4) -0.0039(4)
Pd7 0.0252(5) 0.0249(5) 0.0236(5) 0.0016(4) -0.0009(4) -0.0015(4)
Pd8 0.0210(5) 0.0275(5) 0.0347(6) 0.0066(5) 0.0014(4) 0.0008(4)
Pd9 0.0233(5) 0.0254(5) 0.0259(5) 0.0036(4) 0.0009(4) 0.0007(4)
Pd10 0.0244(5) 0.0299(6) 0.0232(5) 0.0037(4) -0.0004(4) -0.0034(4)
Pd11 0.0222(4) 0.0303(6) 0.0245(5) 0.0027(5) -0.0003(4) -0.0004(4)
Pd12 0.0285(6) 0.0362(6) 0.0261(5) 0.0009(5) -0.0051(4) 0.0002(5)
Pd13 0.0234(6) 0.0303(5) 0.0262(5) 0.0051(4) -0.0001(4) -0.0005(4)
Pd14 0.0197(4) 0.0330(6) 0.0331(5) 0.0068(5) 0.0007(5) 0.0046(4)
Pd15 0.0202(5) 0.0354(6) 0.0299(6) 0.0057(5) 0.0022(4) 0.0029(4)
Pd16 0.0207(5) 0.0382(6) 0.0317(6) 0.0053(5) -0.0033(4) 0.0043(4)
Ni1 0.0229(8) 0.0280(9) 0.0364(10) 0.0072(8) 0.0033(7) -0.0038(7)
Ni2 0.0347(10) 0.0232(9) 0.0227(8) 0.0012(7) -0.0055(7) -0.0080(7)
Ni3 0.0371(10) 0.0314(10) 0.0280(9) -0.0018(8) -0.0010(8) -0.0020(8)
Ni4 0.0190(7) 0.0400(10) 0.0401(11) 0.0078(9) 0.0013(8) 0.0061(7)
O1 0.052(6) 0.028(6) 0.052(7) -0.010(5) 0.015(5) -0.009(5)
C1 0.027(7) 0.016(7) 0.038(8) 0.007(6) 0.005(6) -0.013(5)
O2 0.034(6) 0.059(7) 0.062(7) 0.017(6) -0.037(6) -0.017(5)
C2 0.040(8) 0.020(7) 0.029(8) 0.012(6) 0.009(7) 0.001(6)
O3 0.032(6) 0.040(6) 0.062(7) 0.011(5) -0.005(5) 0.014(5)
C3 0.057(11) 0.027(8) 0.032(8) 0.001(6) 0.002(7) -0.021(8)
O4 0.050(6) 0.048(6) 0.025(5) -0.002(4) -0.008(5) -0.019(6)
C4 0.045(9) 0.038(8) 0.014(7) 0.005(6) -0.001(6) -0.015(7)
O5 0.091(8) 0.014(5) 0.036(6) -0.003(4) 0.010(6) -0.004(5)
C5 0.028(7) 0.033(8) 0.032(7) -0.013(6) -0.013(6) -0.012(6)
O6 0.049(6) 0.056(7) 0.031(5) -0.006(5) 0.008(5) -0.035(6)
C6 0.055(10) 0.026(8) 0.025(8) -0.010(6) -0.005(7) 0.001(7)
O7 0.051(7) 0.058(8) 0.068(8) -0.004(6) -0.013(6) 0.006(6)
C7 0.047(10) 0.039(9) 0.035(9) -0.001(7) 0.003(7) 0.000(7)
O8 0.075(9) 0.095(11) 0.057(8) 0.003(7) 0.020(7) -0.048(8)
C8 0.035(9) 0.076(13) 0.046(11) 0.001(9) 0.005(8) -0.025(8)
O9 0.017(5) 0.042(6) 0.063(7) -0.009(5) -0.016(4) 0.003(4)
C9 0.023(7) 0.042(8) 0.024(7) 0.004(6) -0.007(5) -0.015(6)
O10 0.032(5) 0.049(7) 0.076(8) 0.002(6) 0.006(6) 0.013(5)
C10 0.044(8) 0.032(8) 0.044(9) 0.010(7) 0.002(8) -0.002(6)
O11 0.065(7) 0.043(7) 0.027(6) 0.000(5) -0.002(5) 0.012(5)
C11 0.075(11) 0.015(7) 0.026(8) 0.014(6) -0.015(7) -0.010(7)
O12 0.059(8) 0.070(8) 0.040(7) 0.002(6) 0.014(6) -0.004(6)
C12 0.021(7) 0.047(9) 0.029(8) 0.008(7) 0.009(6) 0.005(6)
O13 0.033(6) 0.065(8) 0.070(8) 0.009(6) -0.011(5) -0.001(6)
C13 0.014(7) 0.055(10) 0.040(9) 0.013(7) 0.001(6) 0.002(6)
O14 0.027(6) 0.083(9) 0.102(11) -0.043(9) 0.006(6) 0.008(6)
C14 0.029(8) 0.054(10) 0.049(10) 0.009(9) 0.006(7) 0.016(7)
O15 0.060(7) 0.032(7) 0.105(11) 0.005(7) 0.008(7) 0.000(5)
C15 0.035(7) 0.032(9) 0.043(9) 0.001(7) 0.008(7) 0.008(6)
O16 0.040(7) 0.093(10) 0.071(9) 0.046(8) 0.010(6) 0.002(6)
C16 0.034(9) 0.061(10) 0.039(9) 0.015(8) 0.008(7) 0.000(7)
O17 0.065(8) 0.042(7) 0.046(7) -0.015(6) -0.011(5) 0.004(6)
C17 0.014(7) 0.051(10) 0.044(9) 0.010(8) 0.000(6) 0.006(6)
O18 0.104(10) 0.060(8) 0.032(6) 0.011(6) 0.001(6) 0.019(7)
C18 0.043(9) 0.055(11) 0.040(10) -0.002(8) -0.002(7) -0.003(8)
O19 0.061(9) 0.139(14) 0.104(12) -0.045(10) -0.059(9) 0.050(9)
C19 0.048(11) 0.061(12) 0.084(14) 0.007(10) -0.018(10) 0.038(9)
O20 0.084(9) 0.071(9) 0.061(8) 0.037(7) 0.022(7) 0.052(7)
C20 0.029(8) 0.046(9) 0.049(10) 0.017(8) 0.002(7) 0.014(7)
O21 0.151(15) 0.075(10) 0.042(8) 0.029(7) -0.014(8) -0.012(9)
C21 0.084(14) 0.039(10) 0.047(10) 0.022(8) 0.001(9) -0.022(9)
O22 0.042(6) 0.074(8) 0.066(8) -0.010(7) -0.002(6) -0.036(6)
C22 0.036(7) 0.034(8) 0.025(7) 0.006(6) -0.001(6) -0.013(6)
P1 0.022(2) 0.027(2) 0.034(2) 0.0048(15) 0.0047(14) -0.0026(14)
C111 0.043(9) 0.025(8) 0.047(9) 0.014(7) 0.020(7) 0.006(6)
C112 0.069(12) 0.054(11) 0.061(12) -0.004(9) 0.030(10) -0.015(9)
C113 0.129(19) 0.078(14) 0.035(10) 0.001(10) 0.047(12) -0.027(14)
C114 0.143(23) 0.087(16) 0.057(14) 0.024(12) 0.079(16) 0.039(16)
C115 0.054(13) 0.139(23) 0.070(15) 0.040(15) 0.008(11) 0.032(13)
C116 0.031(9) 0.145(20) 0.052(11) 0.027(12) 0.016(9) 0.013(11)
C121 0.029(7) 0.036(8) 0.035(8) 0.006(6) 0.003(6) 0.010(6)
C122 0.023(7) 0.030(8) 0.086(12) 0.019(8) -0.009(8) -0.002(6)
C123 0.025(8) 0.065(12) 0.056(11) -0.002(9) 0.005(7) -0.018(7)
C124 0.015(7) 0.085(13) 0.039(9) 0.005(9) -0.003(6) 0.002(7)
C125 0.030(8) 0.049(9) 0.041(9) 0.008(7) -0.005(7) 0.011(7)
C126 0.033(8) 0.033(8) 0.039(8) -0.004(7) 0.017(6) -0.004(6)
C131 0.051(9) 0.031(8) 0.035(9) -0.002(7) -0.014(7) -0.004(7)
C132 0.043(8) 0.057(10) 0.038(9) 0.015(8) 0.017(7) 0.008(7)
C133 0.064(10) 0.032(9) 0.060(12) -0.006(9) 0.003(10) 0.010(7)
C134 0.070(12) 0.055(11) 0.055(12) -0.003(10) -0.017(9) 0.023(9)
C135 0.100(15) 0.035(10) 0.043(11) 0.012(8) -0.001(10) 0.008(9)
C136 0.070(12) 0.033(9) 0.061(12) 0.015(8) 0.006(9) 0.000(8)
P2 0.046(2) 0.031(2) 0.026(2) 0.005(2) -0.006(2) -0.011(2)
C211 0.080(12) 0.027(8) 0.025(8) 0.006(6) -0.018(8) -0.009(8)
C212 0.056(11) 0.050(11) 0.057(11) -0.011(9) -0.014(9) 0.007(9)
C213 0.163(25) 0.047(12) 0.045(12) 0.000(9) -0.005(13) -0.005(14)
C214 0.107(18) 0.053(12) 0.063(14) -0.009(10) -0.003(12) 0.025(12)
C215 0.075(14) 0.094(17) 0.062(13) -0.011(12) -0.007(11) 0.038(13)
C216 0.055(11) 0.082(13) 0.035(9) -0.013(9) 0.002(8) 0.011(10)
C221 0.045(9) 0.038(9) 0.028(8) -0.003(6) -0.007(7) 0.004(7)
C222 0.056(12) 0.069(13) 0.085(15) -0.010(11) -0.015(11) -0.016(10)
C223 0.043(11) 0.117(18) 0.074(15) -0.019(13) -0.035(10) -0.003(11)
C224 0.070(14) 0.085(15) 0.048(12) -0.015(10) -0.036(10) 0.021(11)
C225 0.079(16) 0.129(21) 0.079(16) -0.056(15) -0.011(13) -0.028(15)
C226 0.077(14) 0.081(14) 0.052(12) -0.011(10) 0.013(10) -0.017(11)
C231 0.050(10) 0.061(11) 0.020(8) 0.005(7) -0.010(7) -0.017(8)
C232 0.053(11) 0.081(14) 0.059(12) 0.027(10) -0.019(9) -0.037(10)
C233 0.088(15) 0.056(12) 0.053(11) 0.031(9) -0.024(10) -0.020(10)
C234 0.052(12) 0.141(22) 0.069(14) 0.051(14) 0.005(10) -0.022(13)
C235 0.023(9) 0.104(17) 0.140(21) 0.052(16) -0.014(11) -0.022(10)
C236 0.049(11) 0.073(13) 0.057(11) 0.006(10) 0.016(9) -0.018(9)
P3 0.037(2) 0.047(2) 0.024(2) -0.003(2) -0.001(2) 0.000(2)
C311 0.048(10) 0.060(11) 0.033(9) -0.005(8) 0.002(7) 0.014(8)
C312 0.183(30) 0.232(35) 0.040(13) 0.035(17) -0.027(15) -0.149(28)
C313 0.273(52) 0.374(65) 0.031(14) 0.056(25) -0.020(21) -0.166(49)
C314 0.077(16) 0.179(28) 0.059(15) 0.047(16) 0.003(12) -0.046(18)
C315 0.049(14) 0.168(27) 0.088(19) 0.012(18) 0.009(12) -0.003(15)
C316 0.070(13) 0.106(16) 0.032(10) 0.015(10) 0.005(9) -0.043(12)
C321 0.024(8) 0.090(13) 0.021(8) 0.000(8) 0.007(6) 0.010(8)
C322 0.166(26) 0.113(20) 0.054(14) 0.025(13) 0.012(15) 0.085(20)
C323 0.147(25) 0.192(30) 0.032(12) 0.031(15) 0.016(13) 0.099(23)
C324 0.095(16) 0.081(15) 0.052(13) 0.002(11) -0.008(11) 0.037(12)
C325 0.046(10) 0.067(12) 0.056(11) 0.004(9) -0.001(9) 0.011(9)
C326 0.050(10) 0.062(11) 0.045(10) -0.025(9) -0.006(8) 0.005(9)
C331 0.064(11) 0.074(13) 0.015(7) -0.020(8) -0.009(7) 0.008(9)
C332 0.077(16) 0.112(20) 0.109(20) -0.044(16) -0.044(14) -0.009(15)
C333 0.085(17) 0.150(25) 0.124(22) -0.103(20) -0.028(16) -0.002(17)
C334 0.052(13) 0.123(21) 0.087(17) 0.000(15) -0.012(12) -0.045(14)
C335 0.066(15) 0.115(20) 0.092(17) -0.011(14) -0.008(13) -0.047(14)
C336 0.072(14) 0.056(12) 0.080(14) -0.009(10) -0.030(11) -0.019(10)
P4 0.0202(15) 0.034(2) 0.040(2) 0.006(2) 0.000(2) 0.0049(14)
C411 0.014(6) 0.046(9) 0.047(9) 0.013(7) 0.001(6) 0.007(6)
C412 0.044(9) 0.049(10) 0.056(11) 0.010(8) 0.013(8) 0.016(8)
C413 0.059(12) 0.105(17) 0.033(10) 0.019(10) 0.004(8) 0.027(11)
C414 0.058(11) 0.111(17) 0.016(8) 0.008(10) -0.001(7) -0.012(11)
C415 0.043(10) 0.069(12) 0.048(11) -0.009(9) 0.006(8) -0.014(9)
C416 0.033(8) 0.052(10) 0.042(9) -0.007(8) -0.010(7) -0.007(7)
C421 0.035(8) 0.038(8) 0.035(8) 0.004(7) 0.006(6) 0.009(6)
C422 0.038(8) 0.044(9) 0.065(11) -0.019(9) 0.012(8) -0.002(7)
C423 0.029(8) 0.060(11) 0.099(16) -0.023(11) 0.010(9) -0.020(8)
C424 0.037(10) 0.076(14) 0.106(16) -0.042(13) -0.017(10) 0.000(9)
C425 0.083(14) 0.074(14) 0.049(11) -0.006(10) -0.005(10) 0.003(11)
C426 0.050(10) 0.068(12) 0.048(10) -0.005(9) -0.001(8) -0.004(9)
C431 0.024(7) 0.050(9) 0.016(7) 0.002(6) -0.003(5) 0.007(6)
C432 0.034(9) 0.047(10) 0.104(15) 0.035(10) 0.010(9) 0.014(8)
C433 0.047(11) 0.059(12) 0.128(19) 0.040(12) 0.001(11) 0.040(9)
C434 0.065(12) 0.031(9) 0.069(12) 0.019(8) 0.014(10) 0.008(8)
C435 0.059(12) 0.053(12) 0.109(17) 0.047(12) 0.007(11) -0.004(9)
C436 0.054(11) 0.070(13) 0.070(13) 0.038(11) 0.020(9) 0.014(9)
P5 0.068(5) 0.061(5) 0.054(5) 0.001(4) 0.005(4) 0.002(4)
P5' 0.001(4) 0.034(6) 0.015(5) 0.008(4) -0.001(3) 0.002(3)
P6 0.053(3) 0.055(3) 0.066(3) 0.012(2) -0.023(2) -0.013(2)
C611 0.043(11) 0.060(13) 0.104(18) 0.028(12) -0.016(11) -0.004(9)
C612 0.081(16) 0.079(16) 0.100(18) 0.023(14) -0.012(13) -0.023(13)
C613 0.146(28) 0.118(26) 0.141(29) 0.038(23) 0.048(24) -0.014(21)
C614 0.166(33) 0.145(31) 0.144(31) 0.113(28) 0.024(25) 0.022(26)
C615 0.166(30) 0.148(29) 0.067(18) 0.041(20) -0.010(17) 0.024(25)
C616 0.063(14) 0.166(26) 0.055(14) 0.007(16) -0.012(11) -0.021(15)
C621 0.053(12) 0.051(12) 0.109(18) 0.002(11) -0.033(12) -0.009(9)
C622 0.065(15) 0.100(19) 0.135(23) -0.042(17) -0.038(15) -0.009(13)
C623 0.106(22) 0.170(32) 0.090(20) 0.021(21) -0.035(18) -0.043(20)
C624 0.116(23) 0.047(14) 0.240(40) -0.006(19) -0.120(27) -0.024(14)
C625 0.167(28) 0.070(15) 0.100(19) -0.014(13) -0.092(20) 0.010(17)
C626 0.085(15) 0.073(14) 0.080(16) 0.022(12) -0.029(13) -0.008(11)
C631 0.047(11) 0.069(13) 0.072(13) -0.009(10) 0.002(10) -0.018(9)
C632 0.043(10) 0.095(16) 0.055(12) -0.004(11) -0.025(9) 0.000(10)
C633 0.072(13) 0.047(11) 0.087(15) -0.008(10) -0.018(11) 0.005(10)
C634 0.105(17) 0.041(11) 0.071(14) -0.008(10) -0.021(12) -0.010(11)
C635 0.158(27) 0.108(21) 0.067(15) -0.021(14) -0.051(17) 0.034(19)
C636 0.096(16) 0.072(14) 0.082(15) 0.004(12) -0.053(14) 0.012(13)
C641 0.048(10) 0.054(11) 0.067(12) 0.017(9) -0.008(9) -0.020(9)
C642 0.080(15) 0.056(12) 0.071(13) -0.001(10) 0.000(11) -0.013(11)
C643 0.103(20) 0.119(22) 0.072(15) -0.013(15) 0.015(14) -0.074(17)
C644 0.070(17) 0.155(29) 0.117(25) -0.057(22) -0.009(17) -0.004(19)
C645 0.060(16) 0.184(32) 0.084(18) -0.006(20) -0.013(13) 0.003(18)
C646 0.056(13) 0.112(18) 0.067(13) 0.011(12) -0.013(11) -0.013(13)
N1S 0.147(23) 0.105(17) 0.159(23) -0.045(16) -0.058(16) -0.006(16)
C11S 0.138(25) 0.067(16) 0.223(34) 0.006(19) -0.098(21) 0.000(16)
C12S 0.303(47) 0.101(24) 0.366(53) -0.049(31) -0.252(39) 0.026(28)
O2S 0.137(21) 0.154(23) 0.258(26) 0.010(21) -0.019(20) -0.002(16)
C21S 0.277(55) 0.106(32) 0.552(64) -0.015(41) 0.037(50) -0.053(27)
C22S 0.163(36) 0.131(31) 0.381(37) -0.085(32) 0.048(32) -0.016(21)
C23S 0.094(23) 0.162(31) 0.335(32) -0.107(34) -0.064(28) 0.032(21)
N3S 0.249(37) 0.048(12) 0.011(11) -0.001(10) 0.002(16) -0.056(20)
C31S 0.106(22) 0.055(13) 0.016(12) 0.014(11) 0.009(13) -0.025(16)
C32S 0.211(42) 0.052(13) 0.065(22) 0.007(15) 0.048(25) -0.036(23)
O4S 0.202(27) 0.143(23) 0.131(21) -0.074(16) -0.035(18) 0.048(19)
C41S 0.179(31) 0.163(31) 0.107(25) -0.069(19) -0.050(23) 0.022(25)
C42S 0.194(35) 0.077(25) 0.104(30) -0.055(21) -0.027(25) 0.004(23)
C43S 0.202(43) 0.138(37) 0.081(25) -0.023(24) -0.011(23) 0.022(30)
C44S 0.170(32) 0.113(27) 0.125(28) -0.042(18) -0.068(22) 0.067(21)
C45S 0.354(65) 0.134(34) 0.047(23) -0.015(20) -0.021(32) -0.095(39)
C46S 0.110(36) 0.107(36) 0.259(50) -0.050(33) 0.005(32) 0.016(27)
O5S 0.143(29) 0.338(51) 0.136(28) 0.010(29) -0.002(21) 0.023(33)
C51S 0.206(37) 0.116(32) 0.087(26) 0.005(24) -0.035(27) -0.054(34)
C52S 0.162(31) 0.110(30) 0.123(27) -0.045(23) -0.004(20) 0.035(25)
C53S 0.120(31) 0.196(49) 0.141(36) -0.035(28) 0.019(29) 0.049(28)

loop_
_atom_site_label
_atom_site_type_symbol
_atom_site_fract_x
_atom_site_fract_y
_atom_site_fract_z
_atom_site_U_iso_or_equiv
_atom_site_thermal_displace_type
_atom_site_occupancy
_atom_site_calc_flag
_atom_site_refinement_flags
_atom_site_disorder_group
Pd1 Pd -0.06900(5) 0.33575(3) 0.29733(3) 0.0255(2) Uani 1 d . .
Pd2 Pd -0.12519(5) 0.26431(3) 0.34644(3) 0.0240(2) Uani 1 d . .
Pd3 Pd -0.20039(6) 0.18333(3) 0.30530(3) 0.0239(2) Uani 1 d . .
Pd4 Pd -0.20158(6) 0.17478(3) 0.21494(3) 0.0257(2) Uani 1 d . .
Pd5 Pd -0.12777(6) 0.24832(4) 0.16220(3) 0.0299(2) Uani 1 d . .
Pd6 Pd -0.06824(5) 0.32433(4) 0.20082(3) 0.0272(2) Uani 1 d . .
Pd7 Pd -0.13599(5) 0.25534(3) 0.25474(3) 0.0246(2) Uani 1 d . .
Pd8 Pd -0.15684(5) 0.39790(4) 0.24176(3) 0.0277(2) Uani 1 d . .
Pd9 Pd -0.21773(5) 0.32391(4) 0.29537(3) 0.0249(2) Uani 1 d . .
Pd10 Pd -0.28295(5) 0.25678(4) 0.34954(3) 0.0258(2) Uani 1 d . .
Pd11 Pd -0.28383(5) 0.24706(4) 0.25439(3) 0.0256(2) Uani 1 d . .
Pd12 Pd -0.28525(6) 0.24117(4) 0.16123(3) 0.0303(2) Uani 1 d . .
Pd13 Pd -0.21793(5) 0.31692(4) 0.20479(3) 0.0266(2) Uani 1 d . .
Pd14 Pd -0.30116(5) 0.38950(3) 0.24734(3) 0.0286(2) Uani 1 d . .
Pd15 Pd -0.36790(5) 0.31333(4) 0.29847(4) 0.0285(2) Uani 1 d . .
Pd16 Pd -0.36898(6) 0.30884(4) 0.20073(4) 0.0302(3) Uani 1 d . .
Ni1 Ni -0.01771(8) 0.39744(6) 0.24236(6) 0.0291(4) Uani 1 d . .
Ni2 Ni -0.19514(10) 0.19960(6) 0.39006(5) 0.0269(4) Uani 1 d . .
Ni3 Ni -0.19683(10) 0.17721(6) 0.12942(5) 0.0321(4) Uani 1 d . .
Ni4 Ni -0.43835(8) 0.37155(6) 0.24677(7) 0.0330(4) Uani 1 d . .
O1 O -0.0341(6) 0.4312(3) 0.3348(4) 0.044(3) Uani 1 d . .
C1 C -0.0368(7) 0.4060(4) 0.3033(5) 0.027(3) Uani 1 d . .
O2 O 0.0151(6) 0.3054(4) 0.3761(4) 0.052(3) Uani 1 d . .
C2 C -0.0336(8) 0.3022(4) 0.3522(4) 0.030(3) Uani 1 d . .
O3 O -0.0395(5) 0.1811(4) 0.3758(4) 0.045(3) Uani 1 d . .
C3 C -0.0940(9) 0.2011(5) 0.3742(5) 0.038(4) Uani 1 d . .
O4 O -0.2988(6) 0.1263(4) 0.3607(3) 0.041(2) Uani 1 d . .
C4 C -0.2532(8) 0.1546(5) 0.3577(4) 0.032(3) Uani 1 d . .
O5 O -0.2020(7) 0.0853(3) 0.2686(3) 0.047(3) Uani 1 d . .
C5 C -0.1995(7) 0.1264(5) 0.2641(4) 0.031(3) Uani 1 d . .
O6 O -0.2977(6) 0.1070(4) 0.1688(3) 0.045(3) Uani 1 d . .
C6 C -0.2567(8) 0.1379(5) 0.1665(4) 0.035(3) Uani 1 d . .
O7 O -0.0411(6) 0.1609(4) 0.1458(4) 0.059(3) Uani 1 d . .
C7 C -0.0970(8) 0.1815(5) 0.1436(5) 0.040(4) Uani 1 d . .
O8 O -0.0138(8) 0.2984(5) 0.1123(4) 0.076(4) Uani 1 d . .
C8 C -0.0497(9) 0.2935(7) 0.1402(6) 0.052(5) Uani 1 d . .
O9 O 0.0845(5) 0.3176(3) 0.2264(3) 0.040(2) Uani 1 d . .
C9 C 0.0319(7) 0.3392(5) 0.2266(4) 0.030(3) Uani 1 d . .
O10 O 0.0109(5) 0.2091(4) 0.2470(4) 0.052(3) Uani 1 d . .
C10 C -0.0441(8) 0.2244(5) 0.2500(5) 0.040(3) Uani 1 d . .
O11 O -0.2463(6) 0.2822(4) 0.4418(3) 0.045(3) Uani 1 d . .
C11 C -0.2407(9) 0.2568(5) 0.4127(5) 0.039(4) Uani 1 d . .
O12 O -0.4206(6) 0.2921(4) 0.3899(4) 0.056(3) Uani 1 d . .
C12 C -0.3795(7) 0.2889(5) 0.3605(5) 0.032(3) Uani 1 d . .
O13 O -0.5153(6) 0.2848(4) 0.2745(4) 0.056(3) Uani 1 d . .
C13 C -0.4667(7) 0.3129(5) 0.2719(5) 0.036(4) Uani 1 d . .
O14 O -0.3899(6) 0.4499(5) 0.3048(5) 0.071(4) Uani 1 d . .
C14 C -0.3885(8) 0.4179(6) 0.2806(6) 0.044(4) Uani 1 d . .
O15 O -0.2401(6) 0.4874(4) 0.2576(5) 0.066(3) Uani 1 d . .
C15 C -0.2351(7) 0.4479(5) 0.2518(5) 0.037(3) Uani 1 d . .
O16 O -0.0849(6) 0.4506(5) 0.1696(4) 0.068(4) Uani 1 d . .
C16 C -0.0804(8) 0.4295(6) 0.2023(5) 0.045(4) Uani 1 d . .
O17 O -0.2327(6) 0.4000(4) 0.3658(4) 0.051(3) Uani 1 d . .
C17 C -0.2265(7) 0.3696(6) 0.3410(5) 0.036(4) Uani 1 d . .
O18 O -0.2424(7) 0.2543(4) 0.0682(4) 0.065(4) Uani 1 d . .
C18 C -0.2399(8) 0.2319(6) 0.1009(5) 0.046(4) Uani 1 d . .
O19 O -0.4272(7) 0.2623(6) 0.1206(5) 0.101(6) Uani 1 d . .
C19 C -0.3816(10) 0.2686(7) 0.1476(7) 0.064(5) Uani 1 d . .
O20 O -0.4313(7) 0.3901(4) 0.1507(4) 0.072(4) Uani 1 d . .
C20 C -0.4228(8) 0.3711(5) 0.1844(5) 0.041(4) Uani 1 d . .
O21 O -0.2295(9) 0.3704(5) 0.1196(4) 0.089(5) Uani 1 d . .
C21 C -0.2252(10) 0.3505(6) 0.1521(6) 0.057(5) Uani 1 d . .
O22 O -0.4050(5) 0.1757(4) 0.2509(4) 0.061(3) Uani 1 d . .
C22 C -0.3599(7) 0.2013(5) 0.2536(5) 0.031(3) Uani 1 d . .
P1 P 0.0740(2) 0.44437(12) 0.23203(12) 0.0277(8) Uani 1 d . .
C111 C 0.1247(7) 0.4288(5) 0.1811(4) 0.039(4) Uani 1 d D .
C112 C 0.0904(8) 0.4071(6) 0.1463(5) 0.062(5) Uani 1 d D .
H11A H 0.0403(8) 0.4003(6) 0.1484(5) 0.074 Uiso 1 calc R .
C113 C 0.1272(10) 0.3953(7) 0.1087(5) 0.080(7) Uani 1 d D .
H11B H 0.1030(10) 0.3802(7) 0.0848(5) 0.097 Uiso 1 calc R .
C114 C 0.1988(10) 0.4053(7) 0.1061(5) 0.096(9) Uani 1 d D .
H11C H 0.2246(10) 0.3972(7) 0.0800(5) 0.115 Uiso 1 calc R .
C115 C 0.2335(8) 0.4263(8) 0.1395(6) 0.088(8) Uani 1 d D .
H11D H 0.2838(8) 0.4322(8) 0.1372(6) 0.105 Uiso 1 calc R .
C116 C 0.1977(7) 0.4397(7) 0.1770(5) 0.076(6) Uani 1 d D .
H11E H 0.2223(7) 0.4561(7) 0.2000(5) 0.091 Uiso 1 calc R .
C121 C 0.1397(7) 0.4437(5) 0.2767(5) 0.033(3) Uani 1 d . .
C122 C 0.1888(7) 0.4812(5) 0.2837(6) 0.046(4) Uani 1 d . .
H12A H 0.1882(7) 0.5081(5) 0.2645(6) 0.055 Uiso 1 calc R .
C123 C 0.2379(8) 0.4795(6) 0.3180(5) 0.049(4) Uani 1 d . .
H12B H 0.2714(8) 0.5047(6) 0.3219(5) 0.059 Uiso 1 calc R .
C124 C 0.2387(7) 0.4416(6) 0.3463(5) 0.046(4) Uani 1 d . .
H12C H 0.2725(7) 0.4409(6) 0.3700(5) 0.055 Uiso 1 calc R .
C125 C 0.1908(7) 0.4042(5) 0.3411(5) 0.040(4) Uani 1 d . .
H12D H 0.1916(7) 0.3779(5) 0.3609(5) 0.048 Uiso 1 calc R .
C126 C 0.1417(7) 0.4055(5) 0.3066(5) 0.035(3) Uani 1 d . .
H12E H 0.1087(7) 0.3799(5) 0.3031(5) 0.042 Uiso 1 calc R .
C131 C 0.0513(8) 0.5075(5) 0.2239(5) 0.039(4) Uani 1 d . .
C132 C 0.0333(7) 0.5352(6) 0.2585(5) 0.046(4) Uani 1 d . .
H13A H 0.0335(7) 0.5222(6) 0.2875(5) 0.055 Uiso 1 calc R .
C133 C 0.0140(8) 0.5832(5) 0.2522(6) 0.052(4) Uani 1 d . .
H13B H 0.0018(8) 0.6026(5) 0.2769(6) 0.063 Uiso 1 calc R .
C134 C 0.0130(10) 0.6015(7) 0.2113(6) 0.060(5) Uani 1 d . .
H13C H -0.0017(10) 0.6336(7) 0.2069(6) 0.072 Uiso 1 calc R .
C135 C 0.0330(11) 0.5744(6) 0.1759(6) 0.059(5) Uani 1 d . .
H13D H 0.0335(11) 0.5876(6) 0.1470(6) 0.071 Uiso 1 calc R .
C136 C 0.0522(9) 0.5284(6) 0.1827(6) 0.055(5) Uani 1 d . .
H13E H 0.0668(9) 0.5098(6) 0.1580(6) 0.066 Uiso 1 calc R .
P2 P -0.1835(2) 0.16199(13) 0.45338(12) 0.0340(9) Uani 1 d . .
C211 C -0.1313(9) 0.1058(5) 0.4512(5) 0.044(4) Uani 1 d . .
C212 C -0.1605(10) 0.0701(6) 0.4253(6) 0.054(5) Uani 1 d . .
H21A H -0.2047(10) 0.0757(6) 0.4102(6) 0.065 Uiso 1 calc R .
C213 C -0.1276(15) 0.0273(7) 0.4210(6) 0.085(7) Uani 1 d . .
H21B H -0.1506(15) 0.0019(7) 0.4057(6) 0.102 Uiso 1 calc R .
C214 C -0.0555(13) 0.0209(7) 0.4407(7) 0.074(6) Uani 1 d . .
H21C H -0.0285(13) -0.0070(7) 0.4342(7) 0.089 Uiso 1 calc R .
C215 C -0.0276(12) 0.0543(8) 0.4678(7) 0.077(6) Uani 1 d . .
H21D H 0.0160(12) 0.0488(8) 0.4835(7) 0.092 Uiso 1 calc R .
C216 C -0.0657(9) 0.0984(7) 0.4720(5) 0.057(5) Uani 1 d . .
H21E H -0.0455(9) 0.1232(7) 0.4896(5) 0.069 Uiso 1 calc R .
C221 C -0.1357(8) 0.1979(5) 0.4953(5) 0.037(3) Uani 1 d . .
C222 C -0.0662(11) 0.2107(7) 0.4902(7) 0.070(6) Uani 1 d . .
H22A H -0.0430(11) 0.2032(7) 0.4631(7) 0.084 Uiso 1 calc R .
C223 C -0.0273(10) 0.2336(8) 0.5215(7) 0.078(6) Uani 1 d . .
H22B H 0.0221(10) 0.2410(8) 0.5167(7) 0.093 Uiso 1 calc R .
C224 C -0.0591(11) 0.2455(7) 0.5585(6) 0.068(6) Uani 1 d . .
H22C H -0.0327(11) 0.2616(7) 0.5809(6) 0.081 Uiso 1 calc R .
C225 C -0.1283(13) 0.2350(9) 0.5649(8) 0.096(8) Uani 1 d . .
H22D H -0.1514(13) 0.2450(9) 0.5914(8) 0.115 Uiso 1 calc R .
C226 C -0.1656(12) 0.2110(7) 0.5349(6) 0.070(6) Uani 1 d . .
H22E H -0.2142(12) 0.2025(7) 0.5411(6) 0.084 Uiso 1 calc R .
C231 C -0.2660(9) 0.1449(6) 0.4814(5) 0.043(4) Uani 1 d . .
C232 C -0.2647(10) 0.1092(7) 0.5144(6) 0.064(6) Uani 1 d . .
H23A H -0.2203(10) 0.0941(7) 0.5214(6) 0.077 Uiso 1 calc R .
C233 C -0.3258(11) 0.0960(7) 0.5365(6) 0.066(6) Uani 1 d . .
H23B H -0.3253(11) 0.0700(7) 0.5567(6) 0.079 Uiso 1 calc R .
C234 C -0.3911(11) 0.1225(9) 0.5284(7) 0.087(8) Uani 1 d . .
H23C H -0.4332(11) 0.1165(9) 0.5454(7) 0.105 Uiso 1 calc R .
C235 C -0.3913(9) 0.1563(8) 0.4958(8) 0.089(8) Uani 1 d . .
H23D H -0.4347(9) 0.1729(8) 0.4895(8) 0.107 Uiso 1 calc R .
C236 C -0.3286(9) 0.1671(7) 0.4715(6) 0.060(5) Uani 1 d . .
H23E H -0.3304(9) 0.1899(7) 0.4483(6) 0.071 Uiso 1 calc R .
P3 P -0.1862(2) 0.13289(15) 0.07077(12) 0.0361(9) Uani 1 d . .
C311 C -0.1463(9) 0.1640(6) 0.0227(5) 0.047(4) Uani 1 d . .
C312 C -0.1715(17) 0.1574(12) -0.0192(7) 0.151(16) Uani 1 d . .
H31A H -0.2133(17) 0.1387(12) -0.0246(7) 0.182 Uiso 1 calc R .
C313 C -0.1348(25) 0.1786(17) -0.0533(8) 0.226(25) Uani 1 d . .
H31B H -0.1542(25) 0.1746(17) -0.0821(8) 0.271 Uiso 1 calc R .
C314 C -0.0771(13) 0.2032(11) -0.0501(8) 0.105(10) Uani 1 d . .
H31C H -0.0529(13) 0.2153(11) -0.0754(8) 0.126 Uiso 1 calc R .
C315 C -0.0528(12) 0.2110(11) -0.0095(8) 0.102(9) Uani 1 d . .
H31D H -0.0125(12) 0.2314(11) -0.0052(8) 0.122 Uiso 1 calc R .
C316 C -0.0851(10) 0.1899(7) 0.0270(5) 0.069(6) Uani 1 d . .
H31E H -0.0639(10) 0.1936(7) 0.0554(5) 0.083 Uiso 1 calc R .
C321 C -0.1279(8) 0.0800(7) 0.0760(5) 0.045(4) Uani 1 d . .
C322 C -0.0826(16) 0.0679(9) 0.0437(7) 0.111(10) Uani 1 d . .
H32A H -0.0794(16) 0.0869(9) 0.0178(7) 0.133 Uiso 1 calc R .
C323 C -0.0383(16) 0.0261(11) 0.0482(7) 0.124(12) Uani 1 d . .
H32B H -0.0029(16) 0.0186(11) 0.0265(7) 0.148 Uiso 1 calc R .
C324 C -0.0485(12) -0.0039(8) 0.0855(6) 0.076(6) Uani 1 d . .
H32C H -0.0264(12) -0.0344(8) 0.0870(6) 0.091 Uiso 1 calc R .
C325 C -0.0882(9) 0.0113(6) 0.1170(6) 0.056(5) Uani 1 d . .
H32D H -0.0892(9) -0.0062(6) 0.1439(6) 0.067 Uiso 1 calc R .
C326 C -0.1308(9) 0.0531(6) 0.1140(6) 0.053(4) Uani 1 d . .
H32E H -0.1610(9) 0.0624(6) 0.1379(6) 0.063 Uiso 1 calc R .
C331 C -0.2718(9) 0.1090(7) 0.0503(5) 0.051(4) Uani 1 d . .
C332 C -0.3300(13) 0.1368(9) 0.0491(8) 0.100(8) Uani 1 d . .
H33A H -0.3271(13) 0.1682(9) 0.0606(8) 0.120 Uiso 1 calc R .
C333 C -0.3950(13) 0.1209(10) 0.0315(8) 0.119(11) Uani 1 d . .
H33B H -0.4344(13) 0.1422(10) 0.0278(8) 0.143 Uiso 1 calc R .
C334 C -0.4009(12) 0.0734(9) 0.0193(7) 0.087(7) Uani 1 d . .
H33C H -0.4463(12) 0.0607(9) 0.0106(7) 0.105 Uiso 1 calc R .
C335 C -0.3419(12) 0.0451(9) 0.0198(8) 0.091(8) Uani 1 d . .
H33D H -0.3445(12) 0.0136(9) 0.0084(8) 0.109 Uiso 1 calc R .
C336 C -0.2783(11) 0.0619(7) 0.0368(7) 0.069(6) Uani 1 d . .
H33E H -0.2381(11) 0.0411(7) 0.0393(7) 0.083 Uiso 1 calc R .
P4 P -0.5440(2) 0.40495(13) 0.25421(13) 0.0314(8) Uani 1 d . .
C411 C -0.5666(7) 0.4169(5) 0.3123(5) 0.035(3) Uani 1 d . .
C412 C -0.5798(8) 0.3771(6) 0.3401(5) 0.050(4) Uani 1 d . .
H41A H -0.5811(8) 0.3458(6) 0.3282(5) 0.060 Uiso 1 calc R .
C413 C -0.5908(10) 0.3848(8) 0.3851(5) 0.065(6) Uani 1 d . .
H41B H -0.5993(10) 0.3587(8) 0.4044(5) 0.078 Uiso 1 calc R .
C414 C -0.5892(10) 0.4315(8) 0.4017(5) 0.062(5) Uani 1 d . .
H41C H -0.5955(10) 0.4368(8) 0.4325(5) 0.074 Uiso 1 calc R .
C415 C -0.5791(9) 0.4682(7) 0.3748(5) 0.053(4) Uani 1 d . .
H41D H -0.5803(9) 0.4996(7) 0.3865(5) 0.064 Uiso 1 calc R .
C416 C -0.5665(8) 0.4614(6) 0.3293(5) 0.043(4) Uani 1 d . .
H41E H -0.5579(8) 0.4880(6) 0.3106(5) 0.051 Uiso 1 calc R .
C421 C -0.6201(7) 0.3689(5) 0.2326(5) 0.036(3) Uani 1 d . .
C422 C -0.6849(7) 0.3664(5) 0.2531(6) 0.049(4) Uani 1 d . .
H42A H -0.6923(7) 0.3830(5) 0.2801(6) 0.059 Uiso 1 calc R .
C423 C -0.7413(8) 0.3394(6) 0.2347(7) 0.063(5) Uani 1 d . .
H42B H -0.7873(8) 0.3388(6) 0.2486(7) 0.076 Uiso 1 calc R .
C424 C -0.7300(9) 0.3143(7) 0.1970(7) 0.073(6) Uani 1 d . .
H42C H -0.7667(9) 0.2944(7) 0.1851(7) 0.088 Uiso 1 calc R .
C425 C -0.6631(11) 0.3182(7) 0.1761(6) 0.069(5) Uani 1 d . .
H42D H -0.6552(11) 0.3021(7) 0.1488(6) 0.082 Uiso 1 calc R .
C426 C -0.6100(9) 0.3442(6) 0.1937(6) 0.055(4) Uani 1 d . .
H42E H -0.5646(9) 0.3457(6) 0.1792(6) 0.066 Uiso 1 calc R .
C431 C -0.5573(7) 0.4625(5) 0.2280(4) 0.030(3) Uani 1 d . .
C432 C -0.6269(8) 0.4836(6) 0.2247(7) 0.062(5) Uani 1 d . .
H43A H -0.6671(8) 0.4660(6) 0.2354(7) 0.074 Uiso 1 calc R .
C433 C -0.6384(10) 0.5250(6) 0.2082(7) 0.078(7) Uani 1 d . .
H43B H -0.6864(10) 0.5367(6) 0.2066(7) 0.093 Uiso 1 calc R .
C434 C -0.5832(10) 0.5525(6) 0.1931(6) 0.055(5) Uani 1 d . .
H43C H -0.5921(10) 0.5829(6) 0.1804(6) 0.066 Uiso 1 calc R .
C435 C -0.5149(10) 0.5350(7) 0.1966(7) 0.074(6) Uani 1 d . .
H43D H -0.4754(10) 0.5541(7) 0.1872(7) 0.089 Uiso 1 calc R .
C436 C -0.5023(10) 0.4911(7) 0.2132(6) 0.064(6) Uani 1 d . .
H43E H -0.4541(10) 0.4797(7) 0.2147(6) 0.077 Uiso 1 calc R .
P5 P -0.4352(4) 0.5629(3) 0.0726(3) 0.061(2) Uani 0.650(7) d P 1
C511 C -0.5149(9) 0.5244(6) 0.0652(6) 0.016(4) Uiso 0.650(7) d PD 1
C512 C -0.5787(13) 0.5406(8) 0.0517(8) 0.099(12) Uiso 0.650(7) d PD 1
H512 H -0.5826(13) 0.5718(8) 0.0397(8) 0.119 Uiso 0.650(7) calc PR 1
C513 C -0.6386(12) 0.5124(10) 0.0551(9) 0.095(11) Uiso 0.650(7) d PD 1
H513 H -0.6849(12) 0.5243(10) 0.0474(9) 0.114 Uiso 0.650(7) calc PR 1
C514 C -0.6305(16) 0.4669(11) 0.0698(16) 0.221(31) Uiso 0.650(7) d PD 1
H514 H -0.6705(16) 0.4458(11) 0.0685(16) 0.265 Uiso 0.650(7) calc PR 1
C515 C -0.5668(13) 0.4507(7) 0.0864(8) 0.059(7) Uiso 0.650(7) d PD 1
H515 H -0.5638(13) 0.4199(7) 0.0993(8) 0.071 Uiso 0.650(7) calc PR 1
C516 C -0.5083(14) 0.4789(9) 0.0842(12) 0.123(15) Uiso 0.650(7) d PD 1
H516 H -0.4632(14) 0.4682(9) 0.0953(12) 0.147 Uiso 0.650(7) calc PR 1
C521 C -0.4562(11) 0.6147(7) 0.1081(7) 0.052(7) Uiso 0.650(7) d PD 1
C522 C -0.5238(11) 0.6334(8) 0.1143(7) 0.060(8) Uiso 0.650(7) d PD 1
H522 H -0.5643(11) 0.6209(8) 0.0990(7) 0.072 Uiso 0.650(7) calc PR 1
C523 C -0.5315(12) 0.6706(8) 0.1432(8) 0.062(8) Uiso 0.650(7) d PD 1
H523 H -0.5777(12) 0.6844(8) 0.1477(8) 0.075 Uiso 0.650(7) calc PR 1
C524 C -0.4742(15) 0.6878(9) 0.1654(9) 0.066(9) Uiso 0.650(7) d PD 1
H524 H -0.4807(15) 0.7131(9) 0.1859(9) 0.080 Uiso 0.650(7) calc PR 1
C525 C -0.4077(14) 0.6697(10) 0.1590(10) 0.092(11) Uiso 0.650(7) d PD 1
H525 H -0.3681(14) 0.6820(10) 0.1753(10) 0.110 Uiso 0.650(7) calc PR 1
C526 C -0.3971(11) 0.6339(10) 0.1295(10) 0.077(9) Uiso 0.650(7) d PD 1
H526 H -0.3499(11) 0.6223(10) 0.1236(10) 0.092 Uiso 0.650(7) calc PR 1
C531 C -0.4115(14) 0.5886(8) 0.0190(7) 0.073(9) Uiso 0.650(7) d PD 1
C532 C -0.4096(12) 0.6370(8) 0.0124(7) 0.066(8) Uiso 0.650(7) d PD 1
H532 H -0.4145(12) 0.6582(8) 0.0367(7) 0.079 Uiso 0.650(7) calc PR 1
C533 C -0.4008(15) 0.6547(7) -0.0294(9) 0.074(10) Uiso 0.650(7) d PD 1
H533 H -0.4011(15) 0.6880(7) -0.0347(9) 0.089 Uiso 0.650(7) calc PR 1
C534 C -0.3914(15) 0.6235(9) -0.0632(7) 0.064(8) Uiso 0.650(7) d PD 1
H534 H -0.3816(15) 0.6357(9) -0.0919(7) 0.077 Uiso 0.650(7) calc PR 1
C535 C -0.3953(13) 0.5761(9) -0.0577(7) 0.044(6) Uiso 0.650(7) d PD 1
H535 H -0.3914(13) 0.5555(9) -0.0825(7) 0.052 Uiso 0.650(7) calc PR 1
C536 C -0.4051(16) 0.5575(7) -0.0161(8) 0.073(9) Uiso 0.650(7) d PD 1
H536 H -0.4074(16) 0.5240(7) -0.0116(8) 0.088 Uiso 0.650(7) calc PR 1
C541 C -0.3558(11) 0.5323(8) 0.0957(8) 0.052(7) Uiso 0.650(7) d PD 1
C542 C -0.2927(15) 0.5381(9) 0.0729(8) 0.094(11) Uiso 0.650(7) d PD 1
H542 H -0.2905(15) 0.5595(9) 0.0486(8) 0.113 Uiso 0.650(7) calc PR 1
C543 C -0.2337(13) 0.5132(11) 0.0851(10) 0.117(15) Uiso 0.650(7) d PD 1
H543 H -0.1892(13) 0.5175(11) 0.0700(10) 0.140 Uiso 0.650(7) calc PR 1
C544 C -0.2387(13) 0.4820(10) 0.1191(10) 0.084(10) Uiso 0.650(7) d PD 1
H544 H -0.1983(13) 0.4627(10) 0.1263(10) 0.101 Uiso 0.650(7) calc PR 1
C545 C -0.2997(14) 0.4778(10) 0.1430(9) 0.079(9) Uiso 0.650(7) d PD 1
H545 H -0.2999(14) 0.4587(10) 0.1690(9) 0.095 Uiso 0.650(7) calc PR 1
C546 C -0.3604(13) 0.5004(10) 0.1303(9) 0.089(11) Uiso 0.650(7) d PD 1
H546 H -0.4051(13) 0.4945(10) 0.1447(9) 0.107 Uiso 0.650(7) calc PR 1
P5' P -0.3246(4) 0.6166(3) 0.0769(3) 0.017(2) Uani 0.350(7) d P 2
C51A C -0.2417(24) 0.6481(16) 0.0725(16) 0.079(22) Uiso 0.350(7) d PD 2
C51B C -0.2298(18) 0.6835(13) 0.0422(12) 0.043(11) Uiso 0.350(7) d PD 2
H51B H -0.2657(18) 0.6904(13) 0.0207(12) 0.051 Uiso 0.350(7) calc PR 2
C51C C -0.1673(22) 0.7091(15) 0.0424(14) 0.061(15) Uiso 0.350(7) d PD 2
H51C H -0.1593(22) 0.7335(15) 0.0212(14) 0.073 Uiso 0.350(7) calc PR 2
C51D C -0.1168(24) 0.6987(23) 0.0735(21) 0.158(51) Uiso 0.350(7) d PD 2
H51D H -0.0739(24) 0.7172(23) 0.0748(21) 0.190 Uiso 0.350(7) calc PR 2
C51E C -0.1264(28) 0.6629(23) 0.1025(19) 0.140(34) Uiso 0.350(7) d PD 2
H51E H -0.0887(28) 0.6548(23) 0.1224(19) 0.168 Uiso 0.350(7) calc PR 2
C51F C -0.1895(32) 0.6381(19) 0.1038(16) 0.108(25) Uiso 0.350(7) d PD 2
H51F H -0.1975(32) 0.6145(19) 0.1257(16) 0.129 Uiso 0.350(7) calc PR 2
C52A C -0.3973(12) 0.6457(9) 0.1057(9) 0.013(7) Uiso 0.350(7) d PD 2
C52B C -0.4683(14) 0.6359(10) 0.0969(9) 0.030(9) Uiso 0.350(7) d PD 2
H52B H -0.4811(14) 0.6151(10) 0.0734(9) 0.036 Uiso 0.350(7) calc PR 2
C52C C -0.5204(13) 0.6565(14) 0.1227(12) 0.069(16) Uiso 0.350(7) d PD 2
H52C H -0.5698(13) 0.6497(14) 0.1175(12) 0.082 Uiso 0.350(7) calc PR 2
C52D C -0.5013(16) 0.6866(12) 0.1555(11) 0.029(9) Uiso 0.350(7) d PD 2
H52D H -0.5379(16) 0.7017(12) 0.1724(11) 0.034 Uiso 0.350(7) calc PR 2
C52E C -0.4312(18) 0.6957(12) 0.1650(10) 0.043(11) Uiso 0.350(7) d PD 2
H52E H -0.4190(18) 0.7162(12) 0.1889(10) 0.052 Uiso 0.350(7) calc PR 2
C52F C -0.3782(14) 0.6753(13) 0.1399(11) 0.051(12) Uiso 0.350(7) d PD 2
H52F H -0.3289(14) 0.6815(13) 0.1461(11) 0.061 Uiso 0.350(7) calc PR 2
C53A C -0.3568(13) 0.6087(8) 0.0208(7) 0.011(6) Uiso 0.350(7) d PD 2
C53B C -0.3756(14) 0.6490(7) -0.0028(9) 0.015(7) Uiso 0.350(7) d PD 2
H53B H -0.3733(14) 0.6797(7) 0.0104(9) 0.018 Uiso 0.350(7) calc PR 2
C53C C -0.3976(19) 0.6434(11) -0.0457(9) 0.046(12) Uiso 0.350(7) d PD 2
H53C H -0.4111(19) 0.6704(11) -0.0627(9) 0.055 Uiso 0.350(7) calc PR 2
C53D C -0.4003(20) 0.5996(14) -0.0639(8) 0.036(10) Uiso 0.350(7) d PD 2
H53D H -0.4139(20) 0.5966(14) -0.0941(8) 0.044 Uiso 0.350(7) calc PR 2
C53E C -0.3840(22) 0.5597(11) -0.0406(11) 0.046(12) Uiso 0.350(7) d PD 2
H53E H -0.3902(22) 0.5290(11) -0.0534(11) 0.055 Uiso 0.350(7) calc PR 2
C53F C -0.3586(21) 0.5644(8) 0.0017(11) 0.051(12) Uiso 0.350(7) d PD 2
H53F H -0.3424(21) 0.5372(8) 0.0176(11) 0.061 Uiso 0.350(7) calc PR 2
C54A C -0.2988(19) 0.5622(11) 0.1031(11) 0.029(8) Uiso 0.350(7) d PD 2
C54B C -0.2295(21) 0.5475(18) 0.0946(16) 0.111(26) Uiso 0.350(7) d PD 2
H54B H -0.2005(21) 0.5642(18) 0.0737(16) 0.134 Uiso 0.350(7) calc PR 2
C54C C -0.2029(24) 0.5090(21) 0.1163(22) 0.213(57) Uiso 0.350(7) d PD 2
H54C H -0.1546(24) 0.4990(21) 0.1116(22) 0.255 Uiso 0.350(7) calc PR 2
C54D C -0.2458(31) 0.4849(17) 0.1447(20) 0.109(26) Uiso 0.350(7) d PD 2
H54D H -0.2282(31) 0.4563(17) 0.1576(20) 0.130 Uiso 0.350(7) calc PR 2
C54E C -0.3126(29) 0.5000(18) 0.1554(16) 0.096(23) Uiso 0.350(7) d PD 2
H54E H -0.3399(29) 0.4839(18) 0.1774(16) 0.115 Uiso 0.350(7) calc PR 2
C54F C -0.3404(21) 0.5388(18) 0.1341(16) 0.104(23) Uiso 0.350(7) d PD 2
H54F H -0.3878(21) 0.5496(18) 0.1405(16) 0.125 Uiso 0.350(7) calc PR 2
P6 P 0.3300(3) 1.0512(2) 0.0860(2) 0.0580(13) Uani 1 d . .
C611 C 0.3472(10) 1.0890(7) 0.0376(8) 0.069(6) Uani 1 d . .
C612 C 0.3446(12) 1.1358(8) 0.0433(8) 0.087(7) Uani 1 d . .
H61A H 0.3326(12) 1.1468(8) 0.0721(8) 0.104 Uiso 1 calc R .
C613 C 0.3573(18) 1.1687(12) 0.0126(12) 0.135(12) Uani 1 d . .
H61B H 0.3535(18) 1.2018(12) 0.0184(12) 0.162 Uiso 1 calc R .
C614 C 0.3765(20) 1.1510(14) -0.0286(12) 0.152(16) Uani 1 d . .
H61C H 0.3885(20) 1.1727(14) -0.0516(12) 0.182 Uiso 1 calc R .
C615 C 0.3786(17) 1.1027(13) -0.0370(9) 0.127(11) Uani 1 d . .
H61D H 0.3881(17) 1.0919(13) -0.0662(9) 0.153 Uiso 1 calc R .
C616 C 0.3669(12) 1.0694(11) -0.0035(7) 0.095(8) Uani 1 d . .
H61E H 0.3718(12) 1.0361(11) -0.0081(7) 0.113 Uiso 1 calc R .
C621 C 0.3951(10) 1.0688(7) 0.1281(8) 0.071(6) Uani 1 d . .
C622 C 0.4639(12) 1.0816(9) 0.1164(10) 0.100(9) Uani 1 d . .
H62A H 0.4766(12) 1.0830(9) 0.0860(10) 0.120 Uiso 1 calc R .
C623 C 0.5122(17) 1.0919(12) 0.1462(10) 0.122(12) Uani 1 d . .
H62B H 0.5593(17) 1.1006(12) 0.1369(10) 0.146 Uiso 1 calc R .
C624 C 0.4979(16) 1.0906(8) 0.1884(13) 0.134(15) Uani 1 d . .
H62C H 0.5353(16) 1.0983(8) 0.2087(13) 0.161 Uiso 1 calc R .
C625 C 0.4232(17) 1.0770(8) 0.2069(8) 0.112(11) Uani 1 d . .
H62D H 0.4126(17) 1.0760(8) 0.2376(8) 0.134 Uiso 1 calc R .
C626 C 0.3729(12) 1.0665(7) 0.1746(7) 0.079(6) Uani 1 d . .
H62E H 0.3250(12) 1.0579(7) 0.1824(7) 0.095 Uiso 1 calc R .
C631 C 0.3442(10) 0.9894(7) 0.0707(6) 0.063(5) Uani 1 d . .
C632 C 0.3978(9) 0.9601(7) 0.0917(6) 0.064(5) Uani 1 d . .
H63A H 0.4298(9) 0.9737(7) 0.1127(6) 0.077 Uiso 1 calc R .
C633 C 0.4030(11) 0.9129(7) 0.0816(7) 0.069(6) Uani 1 d . .
H63B H 0.4388(11) 0.8940(7) 0.0957(7) 0.082 Uiso 1 calc R .
C634 C 0.3584(12) 0.8929(7) 0.0521(6) 0.072(6) Uani 1 d . .
H63C H 0.3614(12) 0.8597(7) 0.0464(6) 0.087 Uiso 1 calc R .
C635 C 0.3079(16) 0.9201(10) 0.0298(7) 0.111(10) Uani 1 d . .
H63D H 0.2809(16) 0.9065(10) 0.0063(7) 0.133 Uiso 1 calc R .
C636 C 0.2968(13) 0.9669(8) 0.0415(7) 0.083(7) Uani 1 d . .
H63E H 0.2569(13) 0.9839(8) 0.0297(7) 0.100 Uiso 1 calc R .
C641 C 0.2392(9) 1.0574(6) 0.1057(6) 0.056(5) Uani 1 d . .
C642 C 0.2114(12) 1.0220(7) 0.1326(6) 0.069(5) Uani 1 d . .
H64A H 0.2408(12) 0.9956(7) 0.1403(6) 0.083 Uiso 1 calc R .
C643 C 0.1426(15) 1.0244(10) 0.1483(8) 0.098(9) Uani 1 d . .
H64B H 0.1255(15) 1.0007(10) 0.1682(8) 0.118 Uiso 1 calc R .
C644 C 0.0955(15) 1.0630(12) 0.1348(10) 0.114(10) Uani 1 d . .
H64C H 0.0471(15) 1.0653(12) 0.1448(10) 0.137 Uiso 1 calc R .
C645 C 0.1246(13) 1.0960(13) 0.1068(9) 0.109(10) Uani 1 d . .
H64D H 0.0950(13) 1.1215(13) 0.0969(9) 0.131 Uiso 1 calc R .
C646 C 0.1941(11) 1.0938(9) 0.0923(6) 0.078(6) Uani 1 d . .
H64E H 0.2118(11) 1.1176(9) 0.0727(6) 0.094 Uiso 1 calc R .
N1S N 0.3233(15) 1.1919(8) 0.1460(9) 0.137(9) Uani 1 d U .
C11S C 0.3643(17) 1.1991(9) 0.1724(13) 0.142(13) Uani 1 d U .
C12S C 0.4083(24) 1.2034(11) 0.2080(15) 0.257(24) Uani 1 d U .
H12F H 0.4476(24) 1.2249(11) 0.2026(15) 0.385 Uiso 1 d R .
H12G H 0.3794(24) 1.2154(11) 0.2319(15) 0.385 Uiso 1 d R .
H12H H 0.4270(24) 1.1726(11) 0.2157(15) 0.385 Uiso 1 d R .
O2S O 0.1054(14) 0.2037(9) 0.0574(9) 0.183(10) Uani 1 d DU .
C21S C 0.1918(25) 0.2642(13) 0.0655(15) 0.312(25) Uani 1 d DU .
H21F H 0.2232(25) 0.2863(13) 0.0802(15) 0.467 Uiso 1 d R .
H21G H 0.2202(25) 0.2416(13) 0.0492(15) 0.467 Uiso 1 d R .
H21H H 0.1609(25) 0.2811(13) 0.0455(15) 0.467 Uiso 1 d R .
C22S C 0.1432(27) 0.2317(16) 0.0800(18) 0.225(17) Uani 1 d DU .
C23S C 0.1280(16) 0.2257(12) 0.1340(10) 0.197(15) Uani 1 d DU .
H23F H 0.1549(16) 0.2466(12) 0.1529(10) 0.296 Uiso 1 d R .
H23G H 0.0773(16) 0.2297(12) 0.1395(10) 0.296 Uiso 1 d R .
H23H H 0.1415(16) 0.1933(12) 0.1399(10) 0.296 Uiso 1 d R .
N3S N 0.1536(21) 1.0615(9) -0.0116(7) 0.103(12) Uani 0.650(7) d PU 1
C31S C 0.1484(18) 1.0927(11) -0.0250(8) 0.059(8) Uani 0.650(7) d PU 1
C32S C 0.1497(25) 1.1397(11) -0.0341(11) 0.109(14) Uani 0.650(7) d PU 1
H32F H 0.1391(25) 1.1447(11) -0.0649(11) 0.164 Uiso 0.650(7) d PR 1
H32G H 0.1126(25) 1.1540(11) -0.0164(11) 0.164 Uiso 0.650(7) d PR 1
H32H H 0.1954(25) 1.1538(11) -0.0271(11) 0.164 Uiso 0.650(7) d PR 1
O4S O -0.2118(19) 0.7175(11) 0.1199(9) 0.159(11) Uani 0.650(7) d PDU 1
C41S C -0.1952(25) 0.7575(15) 0.1485(13) 0.149(14) Uani 0.650(7) d PDU 1
H41S H -0.1663(25) 0.7813(15) 0.1315(13) 0.179 Uiso 0.650(7) calc PR 1
C42S C -0.2616(21) 0.7795(13) 0.1626(13) 0.125(14) Uani 0.650(7) d PDU 1
H42F H -0.2890(21) 0.7899(13) 0.1366(13) 0.188 Uiso 0.650(7) calc PR 1
H42G H -0.2507(21) 0.8071(13) 0.1813(13) 0.188 Uiso 0.650(7) calc PR 1
H42H H -0.2902(21) 0.7564(13) 0.1795(13) 0.188 Uiso 0.650(7) calc PR 1
C43S C -0.1522(24) 0.7412(16) 0.1878(12) 0.140(16) Uani 0.650(7) d PDU 1
H43F H -0.1073(24) 0.7264(16) 0.1776(12) 0.211 Uiso 0.650(7) calc PR 1
H43G H -0.1803(24) 0.7179(16) 0.2047(12) 0.211 Uiso 0.650(7) calc PR 1
H43H H -0.1410(24) 0.7686(16) 0.2066(12) 0.211 Uiso 0.650(7) calc PR 1
C44S C -0.1643(22) 0.6884(15) 0.0946(13) 0.136(13) Uani 0.650(7) d PDU 1
H44S H -0.1270(22) 0.6709(15) 0.1121(13) 0.163 Uiso 0.650(7) calc PR 1
C45S C -0.2239(34) 0.6565(17) 0.0738(12) 0.179(25) Uani 0.650(7) d PDU 1
H45A H -0.2427(34) 0.6346(17) 0.0962(12) 0.268 Uiso 0.650(7) calc PR 1
H45B H -0.2034(34) 0.6381(17) 0.0492(12) 0.268 Uiso 0.650(7) calc PR 1
H45C H -0.2631(34) 0.6766(17) 0.0627(12) 0.268 Uiso 0.650(7) calc PR 1
C46S C -0.1346(26) 0.7226(16) 0.0602(18) 0.159(18) Uani 0.650(7) d PDU 1
H46A H -0.0975(26) 0.7427(16) 0.0737(18) 0.238 Uiso 0.650(7) calc PR 1
H46B H -0.1737(26) 0.7427(16) 0.0489(18) 0.238 Uiso 0.650(7) calc PR 1
H46C H -0.1135(26) 0.7045(16) 0.0357(18) 0.238 Uiso 0.650(7) calc PR 1
O5S O 0.1905(18) 0.1233(16) 0.2301(10) 0.206(17) Uani 0.650(7) d PDU .
C51S C 0.2906(17) 0.1154(15) 0.2781(12) 0.136(16) Uani 0.650(7) d PDU .
H51A H 0.3119(17) 0.1354(15) 0.2550(12) 0.205 Uiso 0.650(7) calc PR .
H51G H 0.3162(17) 0.0849(15) 0.2794(12) 0.205 Uiso 0.650(7) calc PR .
H51H H 0.2945(17) 0.1316(15) 0.3067(12) 0.205 Uiso 0.650(7) calc PR .
C52S C 0.2211(26) 0.1076(16) 0.2688(15) 0.132(14) Uani 0.650(7) d PDU .
C53S C 0.1662(13) 0.0789(9) 0.2941(8) 0.152(16) Uani 0.650(7) d PDU .
H53A H 0.1199(13) 0.0797(9) 0.2784(8) 0.228 Uiso 0.650(7) calc PR .
H53G H 0.1601(13) 0.0924(9) 0.3237(8) 0.228 Uiso 0.650(7) calc PR .
H53H H 0.1827(13) 0.0459(9) 0.2966(8) 0.228 Uiso 0.650(7) calc PR .
N6S N -0.5603(13) 0.5075(9) 0.0708(8) 0.065(12) Uiso 0.350(7) d PR 2
C61S C -0.4935(13) 0.5117(9) 0.0679(8) 0.061(16) Uiso 0.350(7) d PR 2
C62S C -0.4085(13) 0.5021(9) 0.0397(8) 0.067(15) Uiso 0.350(7) d PR 2
H62F H -0.3693(13) 0.5162(9) 0.0570(8) 0.101 Uiso 0.350(7) calc PR 2
H62G H -0.4102(13) 0.5171(9) 0.0104(8) 0.101 Uiso 0.350(7) calc PR 2
H62H H -0.4001(13) 0.4678(9) 0.0363(8) 0.101 Uiso 0.350(7) calc PR 2

loop_
_atom_type_symbol
_atom_type_description
_atom_type_scat_dispersion_real
_atom_type_scat_dispersion_imag
_atom_type_scat_source
C C 0.0033 0.0016 'International Tables Vol C Tables 4.2.6.8 and 6.1.1.4'
H H 0.0000 0.0000 'International Tables Vol C Tables 4.2.6.8 and 6.1.1.4'
O O 0.0106 0.0060 'International Tables Vol C Tables 4.2.6.8 and 6.1.1.4'
P P 0.1023 0.0942 'International Tables Vol C Tables 4.2.6.8 and 6.1.1.4'
Ni Ni 0.3393 1.1124 'International Tables Vol C Tables 4.2.6.8 and 6.1.1.4'
Pd Pd -0.9988 1.0072 'International Tables Vol C Tables 4.2.6.8 and 6.1.1.4'
N N 0.0061 0.0033 'International Tables Vol C Tables 4.2.6.8 and 6.1.1.4'

loop_
_geom_angle_atom_site_label_1
_geom_angle_atom_site_label_2
_geom_angle_atom_site_label_3
_geom_angle
_geom_angle_site_symmetry_1
_geom_angle_site_symmetry_3
_geom_angle_publ_flag
C2 Pd1 C1 106.2(6) . . ?
C2 Pd1 Ni1 136.3(4) . . ?
C1 Pd1 Ni1 46.4(4) . . ?
C2 Pd1 Pd2 47.7(4) . . ?
C1 Pd1 Pd2 140.4(4) . . ?
Ni1 Pd1 Pd2 173.15(6) . . ?
C2 Pd1 Pd9 106.5(4) . . ?
C1 Pd1 Pd9 113.7(4) . . ?
Ni1 Pd1 Pd9 115.61(5) . . ?
Pd2 Pd1 Pd9 62.65(4) . . ?
C2 Pd1 Pd7 98.2(4) . . ?
C1 Pd1 Pd7 155.6(4) . . ?
Ni1 Pd1 Pd7 113.38(6) . . ?
Pd2 Pd1 Pd7 59.87(3) . . ?
Pd9 Pd1 Pd7 57.90(3) . . ?
C2 Pd1 Pd8 159.0(4) . . ?
C1 Pd1 Pd8 69.0(4) . . ?
Ni1 Pd1 Pd8 55.54(4) . . ?
Pd2 Pd1 Pd8 122.98(4) . . ?
Pd9 Pd1 Pd8 60.35(3) . . ?
Pd7 Pd1 Pd8 88.31(4) . . ?
C2 Pd1 Pd6 139.9(4) . . ?
C1 Pd1 Pd6 100.9(4) . . ?
Ni1 Pd1 Pd6 55.37(5) . . ?
Pd2 Pd1 Pd6 117.81(5) . . ?
Pd9 Pd1 Pd6 88.31(4) . . ?
Pd7 Pd1 Pd6 58.14(3) . . ?
Pd8 Pd1 Pd6 59.73(3) . . ?
C2 Pd2 C3 100.6(6) . . ?
C2 Pd2 Ni2 138.5(4) . . ?
C3 Pd2 Ni2 47.6(4) . . ?
C2 Pd2 Pd1 47.9(4) . . ?
C3 Pd2 Pd1 139.4(4) . . ?
Ni2 Pd2 Pd1 172.63(6) . . ?
C2 Pd2 Pd7 101.2(4) . . ?
C3 Pd2 Pd7 110.4(4) . . ?
Ni2 Pd2 Pd7 113.97(5) . . ?
Pd1 Pd2 Pd7 63.20(3) . . ?
C2 Pd2 Pd9 104.2(4) . . ?
C3 Pd2 Pd9 154.3(4) . . ?
Ni2 Pd2 Pd9 112.68(5) . . ?
Pd1 Pd2 Pd9 59.95(3) . . ?
Pd7 Pd2 Pd9 58.12(3) . . ?
C2 Pd2 Pd10 151.2(4) . . ?
C3 Pd2 Pd10 101.9(4) . . ?
Ni2 Pd2 Pd10 55.57(5) . . ?
Pd1 Pd2 Pd10 117.07(4) . . ?
Pd7 Pd2 Pd10 87.35(4) . . ?
Pd9 Pd2 Pd10 57.29(3) . . ?
C2 Pd2 Pd3 147.7(4) . . ?
C3 Pd2 Pd3 68.7(4) . . ?
Ni2 Pd2 Pd3 55.71(4) . . ?
Pd1 Pd2 Pd3 121.57(4) . . ?
Pd7 Pd2 Pd3 58.43(3) . . ?
Pd9 Pd2 Pd3 86.52(4) . . ?
Pd10 Pd2 Pd3 59.03(3) . . ?
C5 Pd3 C4 99.8(5) . . ?
C5 Pd3 Ni2 138.0(4) . . ?
C4 Pd3 Ni2 47.1(4) . . ?
C5 Pd3 Pd4 47.1(4) . . ?
C4 Pd3 Pd4 137.6(4) . . ?
Ni2 Pd3 Pd4 174.65(6) . . ?
C5 Pd3 Pd7 103.3(4) . . ?
C4 Pd3 Pd7 156.7(4) . . ?
Ni2 Pd3 Pd7 113.22(5) . . ?
Pd4 Pd3 Pd7 61.52(4) . . ?
C5 Pd3 Pd11 99.7(4) . . ?
C4 Pd3 Pd11 114.4(4) . . ?
Ni2 Pd3 Pd11 116.48(5) . . ?
Pd4 Pd3 Pd11 60.52(3) . . ?
Pd7 Pd3 Pd11 58.58(3) . . ?
C5 Pd3 Pd10 148.2(4) . . ?
C4 Pd3 Pd10 70.5(4) . . ?
Ni2 Pd3 Pd10 55.98(5) . . ?
Pd4 Pd3 Pd10 121.21(5) . . ?
Pd7 Pd3 Pd10 87.91(4) . . ?
Pd11 Pd3 Pd10 60.70(3) . . ?
C5 Pd3 Pd2 149.9(4) . . ?
C4 Pd3 Pd2 101.9(4) . . ?
Ni2 Pd3 Pd2 55.32(4) . . ?
Pd4 Pd3 Pd2 119.50(4) . . ?
Pd7 Pd3 Pd2 58.07(3) . . ?
Pd11 Pd3 Pd2 90.03(4) . . ?
Pd10 Pd3 Pd2 60.34(3) . . ?
C5 Pd4 C6 101.2(5) . . ?
C5 Pd4 Ni3 138.9(4) . . ?
C6 Pd4 Ni3 47.2(4) . . ?
C5 Pd4 Pd3 47.5(4) . . ?
C6 Pd4 Pd3 139.0(4) . . ?
Ni3 Pd4 Pd3 173.04(6) . . ?
C5 Pd4 Pd11 100.7(4) . . ?
C6 Pd4 Pd11 113.3(4) . . ?
Ni3 Pd4 Pd11 115.11(6) . . ?
Pd3 Pd4 Pd11 61.15(3) . . ?
C5 Pd4 Pd7 102.6(3) . . ?
C6 Pd4 Pd7 155.9(4) . . ?
Ni3 Pd4 Pd7 112.85(6) . . ?
Pd3 Pd4 Pd7 60.27(3) . . ?
Pd11 Pd4 Pd7 58.38(3) . . ?
C5 Pd4 Pd12 148.4(4) . . ?
C6 Pd4 Pd12 70.2(4) . . ?
Ni3 Pd4 Pd12 56.32(5) . . ?
Pd3 Pd4 Pd12 120.17(5) . . ?
Pd11 Pd4 Pd12 59.03(3) . . ?
Pd7 Pd4 Pd12 87.40(4) . . ?
C5 Pd4 Pd5 149.7(3) . . ?
C6 Pd4 Pd5 101.4(4) . . ?
Ni3 Pd4 Pd5 54.90(5) . . ?
Pd3 Pd4 Pd5 118.30(4) . . ?
Pd11 Pd4 Pd5 88.61(4) . . ?
Pd7 Pd4 Pd5 58.09(3) . . ?
Pd12 Pd4 Pd5 59.89(3) . . ?
C8 Pd5 C7 106.4(7) . . ?
C8 Pd5 Ni3 135.4(5) . . ?
C7 Pd5 Ni3 47.0(4) . . ?
C8 Pd5 Pd6 49.6(5) . . ?
C7 Pd5 Pd6 137.7(4) . . ?
Ni3 Pd5 Pd6 174.17(6) . . ?
C8 Pd5 Pd7 108.7(5) . . ?
C7 Pd5 Pd7 110.8(4) . . ?
Ni3 Pd5 Pd7 114.30(6) . . ?
Pd6 Pd5 Pd7 62.03(4) . . ?
C8 Pd5 Pd13 98.3(5) . . ?
C7 Pd5 Pd13 155.2(4) . . ?
Ni3 Pd5 Pd13 113.94(6) . . ?
Pd6 Pd5 Pd13 60.42(4) . . ?
Pd7 Pd5 Pd13 58.13(3) . . ?
C8 Pd5 Pd12 138.5(5) . . ?
C7 Pd5 Pd12 102.3(4) . . ?
Ni3 Pd5 Pd12 56.36(5) . . ?
Pd6 Pd5 Pd12 118.13(5) . . ?
Pd7 Pd5 Pd12 87.74(4) . . ?
Pd13 Pd5 Pd12 57.79(4) . . ?
C8 Pd5 Pd4 160.7(5) . . ?
C7 Pd5 Pd4 68.6(4) . . ?
Ni3 Pd5 Pd4 55.45(5) . . ?
Pd6 Pd5 Pd4 121.02(5) . . ?
Pd7 Pd5 Pd4 58.99(3) . . ?
Pd13 Pd5 Pd4 87.51(4) . . ?
Pd12 Pd5 Pd4 59.59(4) . . ?
C8 Pd6 C9 105.8(6) . . ?
C8 Pd6 Ni1 135.0(5) . . ?
C9 Pd6 Ni1 47.7(4) . . ?
C8 Pd6 Pd5 48.9(4) . . ?
C9 Pd6 Pd5 134.5(4) . . ?
Ni1 Pd6 Pd5 175.96(6) . . ?
C8 Pd6 Pd13 100.0(4) . . ?
C9 Pd6 Pd13 153.9(4) . . ?
Ni1 Pd6 Pd13 113.57(5) . . ?
Pd5 Pd6 Pd13 63.09(4) . . ?
C8 Pd6 Pd7 107.4(5) . . ?
C9 Pd6 Pd7 108.8(4) . . ?
Ni1 Pd6 Pd7 115.18(5) . . ?
Pd5 Pd6 Pd7 61.38(4) . . ?
Pd13 Pd6 Pd7 58.74(3) . . ?
C8 Pd6 Pd8 140.5(5) . . ?
C9 Pd6 Pd8 101.8(4) . . ?
Ni1 Pd6 Pd8 55.58(4) . . ?
Pd5 Pd6 Pd8 121.25(5) . . ?
Pd13 Pd6 Pd8 58.21(3) . . ?
Pd7 Pd6 Pd8 89.44(4) . . ?
C8 Pd6 Pd1 158.9(5) . . ?
C9 Pd6 Pd1 66.7(4) . . ?
Ni1 Pd6 Pd1 55.35(5) . . ?
Pd5 Pd6 Pd1 121.32(5) . . ?
Pd13 Pd6 Pd1 87.74(4) . . ?
Pd7 Pd6 Pd1 59.96(3) . . ?
Pd8 Pd6 Pd1 59.86(4) . . ?
C10 Pd7 Pd9 147.4(5) . . ?
C10 Pd7 Pd11 147.9(4) . . ?
Pd9 Pd7 Pd11 60.66(3) . . ?
C10 Pd7 Pd13 137.2(5) . . ?
Pd9 Pd7 Pd13 59.97(3) . . ?
Pd11 Pd7 Pd13 60.06(3) . . ?
C10 Pd7 Pd2 92.9(5) . . ?
Pd9 Pd7 Pd2 62.04(4) . . ?
Pd11 Pd7 Pd2 94.76(4) . . ?
Pd13 Pd7 Pd2 121.87(5) . . ?
C10 Pd7 Pd3 95.3(4) . . ?
Pd9 Pd7 Pd3 91.52(4) . . ?
Pd11 Pd7 Pd3 61.08(3) . . ?
Pd13 Pd7 Pd3 121.14(4) . . ?
Pd2 Pd7 Pd3 63.49(3) . . ?
C10 Pd7 Pd5 81.1(5) . . ?
Pd9 Pd7 Pd5 121.71(5) . . ?
Pd11 Pd7 Pd5 92.54(4) . . ?
Pd13 Pd7 Pd5 61.81(4) . . ?
Pd2 Pd7 Pd5 172.68(4) . . ?
Pd3 Pd7 Pd5 121.06(4) . . ?
C10 Pd7 Pd6 82.7(4) . . ?
Pd9 Pd7 Pd6 91.32(4) . . ?
Pd11 Pd7 Pd6 119.91(4) . . ?
Pd13 Pd7 Pd6 59.91(3) . . ?
Pd2 Pd7 Pd6 118.64(4) . . ?
Pd3 Pd7 Pd6 177.06(5) . . ?
Pd5 Pd7 Pd6 56.59(3) . . ?
C10 Pd7 Pd4 89.4(4) . . ?
Pd9 Pd7 Pd4 120.87(4) . . ?
Pd11 Pd7 Pd4 60.24(4) . . ?
Pd13 Pd7 Pd4 91.80(4) . . ?
Pd2 Pd7 Pd4 121.61(4) . . ?
Pd3 Pd7 Pd4 58.21(3) . . ?
Pd5 Pd7 Pd4 62.92(4) . . ?
Pd6 Pd7 Pd4 119.50(4) . . ?
C10 Pd7 Pd1 90.3(4) . . ?
Pd9 Pd7 Pd1 59.18(3) . . ?
Pd11 Pd7 Pd1 119.85(5) . . ?
Pd13 Pd7 Pd1 89.49(4) . . ?
Pd2 Pd7 Pd1 56.93(3) . . ?
Pd3 Pd7 Pd1 120.36(4) . . ?
Pd5 Pd7 Pd1 118.48(4) . . ?
Pd6 Pd7 Pd1 61.90(3) . . ?
Pd4 Pd7 Pd1 178.47(5) . . ?
C15 Pd8 C16 106.3(6) . . ?
C15 Pd8 Ni1 135.5(4) . . ?
C16 Pd8 Ni1 46.8(4) . . ?
C15 Pd8 Pd14 49.0(4) . . ?
C16 Pd8 Pd14 139.5(4) . . ?
Ni1 Pd8 Pd14 173.34(6) . . ?
C15 Pd8 Pd13 109.4(4) . . ?
C16 Pd8 Pd13 113.7(5) . . ?
Ni1 Pd8 Pd13 114.01(6) . . ?
Pd14 Pd8 Pd13 63.11(4) . . ?
C15 Pd8 Pd9 97.7(4) . . ?
C16 Pd8 Pd9 155.9(4) . . ?
Ni1 Pd8 Pd9 112.72(5) . . ?
Pd14 Pd8 Pd9 60.62(3) . . ?
Pd13 Pd8 Pd9 58.21(3) . . ?
C15 Pd8 Pd6 162.0(4) . . ?
C16 Pd8 Pd6 70.7(5) . . ?
Ni1 Pd8 Pd6 55.66(5) . . ?
Pd14 Pd8 Pd6 121.66(5) . . ?
Pd13 Pd8 Pd6 58.57(3) . . ?
Pd9 Pd8 Pd6 87.05(4) . . ?
C15 Pd8 Pd1 136.2(4) . . ?
C16 Pd8 Pd1 101.9(4) . . ?
Ni1 Pd8 Pd1 55.59(5) . . ?
Pd14 Pd8 Pd1 117.79(4) . . ?
Pd13 Pd8 Pd1 88.27(4) . . ?
Pd9 Pd8 Pd1 57.40(3) . . ?
Pd6 Pd8 Pd1 60.41(3) . . ?
C17 Pd9 Pd7 148.3(4) . . ?
C17 Pd9 Pd13 140.9(4) . . ?
Pd7 Pd9 Pd13 60.23(4) . . ?
C17 Pd9 Pd11 144.6(4) . . ?
Pd7 Pd9 Pd11 59.86(3) . . ?
Pd13 Pd9 Pd11 59.88(4) . . ?
C17 Pd9 Pd10 89.6(4) . . ?
Pd7 Pd9 Pd10 91.63(4) . . ?
Pd13 Pd9 Pd10 122.66(5) . . ?
Pd11 Pd9 Pd10 62.78(3) . . ?
C17 Pd9 Pd1 89.3(4) . . ?
Pd7 Pd9 Pd1 62.91(3) . . ?
Pd13 Pd9 Pd1 91.79(4) . . ?
Pd11 Pd9 Pd1 122.77(4) . . ?
Pd10 Pd9 Pd1 120.09(4) . . ?
C17 Pd9 Pd15 87.8(4) . . ?
Pd7 Pd9 Pd15 119.35(5) . . ?
Pd13 Pd9 Pd15 91.40(4) . . ?
Pd11 Pd9 Pd15 59.55(3) . . ?
Pd10 Pd9 Pd15 58.33(3) . . ?
Pd1 Pd9 Pd15 176.77(5) . . ?
C17 Pd9 Pd14 83.4(4) . . ?
Pd7 Pd9 Pd14 122.23(4) . . ?
Pd13 Pd9 Pd14 62.01(4) . . ?
Pd11 Pd9 Pd14 92.04(4) . . ?
Pd10 Pd9 Pd14 120.68(4) . . ?
Pd1 Pd9 Pd14 118.64(4) . . ?
Pd15 Pd9 Pd14 62.58(4) . . ?
C17 Pd9 Pd2 93.1(4) . . ?
Pd7 Pd9 Pd2 59.84(3) . . ?
Pd13 Pd9 Pd2 119.93(5) . . ?
Pd11 Pd9 Pd2 92.94(4) . . ?
Pd10 Pd9 Pd2 62.87(3) . . ?
Pd1 Pd9 Pd2 57.40(3) . . ?
Pd15 Pd9 Pd2 121.18(4) . . ?
Pd14 Pd9 Pd2 174.90(5) . . ?
C17 Pd9 Pd8 87.4(4) . . ?
Pd7 Pd9 Pd8 92.16(4) . . ?
Pd13 Pd9 Pd8 59.23(4) . . ?
Pd11 Pd9 Pd8 119.03(4) . . ?
Pd10 Pd9 Pd8 176.18(5) . . ?
Pd1 Pd9 Pd8 62.25(3) . . ?
Pd15 Pd9 Pd8 119.16(4) . . ?
Pd14 Pd9 Pd8 56.62(3) . . ?
Pd2 Pd9 Pd8 119.63(4) . . ?
C12 Pd10 C11 100.6(6) . . ?
C12 Pd10 Ni2 138.6(4) . . ?
C11 Pd10 Ni2 47.5(4) . . ?
C12 Pd10 Pd15 47.4(4) . . ?
C11 Pd10 Pd15 138.2(4) . . ?
Ni2 Pd10 Pd15 173.53(6) . . ?
C12 Pd10 Pd9 100.3(4) . . ?
C11 Pd10 Pd9 112.3(4) . . ?
Ni2 Pd10 Pd9 115.18(5) . . ?
Pd15 Pd10 Pd9 61.35(3) . . ?
C12 Pd10 Pd11 101.5(4) . . ?
C11 Pd10 Pd11 157.4(5) . . ?
Ni2 Pd10 Pd11 114.53(5) . . ?
Pd15 Pd10 Pd11 59.09(3) . . ?
Pd9 Pd10 Pd11 58.60(3) . . ?
C12 Pd10 Pd3 149.0(4) . . ?
C11 Pd10 Pd3 103.1(5) . . ?
Ni2 Pd10 Pd3 56.33(4) . . ?
Pd15 Pd10 Pd3 117.39(4) . . ?
Pd9 Pd10 Pd3 88.89(4) . . ?
Pd11 Pd10 Pd3 58.39(3) . . ?
C12 Pd10 Pd2 148.4(4) . . ?
C11 Pd10 Pd2 69.6(5) . . ?
Ni2 Pd10 Pd2 55.52(4) . . ?
Pd15 Pd10 Pd2 121.17(5) . . ?
Pd9 Pd10 Pd2 59.84(3) . . ?
Pd11 Pd10 Pd2 88.89(4) . . ?
Pd3 Pd10 Pd2 60.62(3) . . ?
C22 Pd11 Pd7 142.5(4) . . ?
C22 Pd11 Pd13 143.1(4) . . ?
Pd7 Pd11 Pd13 59.99(3) . . ?
C22 Pd11 Pd15 92.4(4) . . ?
Pd7 Pd11 Pd15 120.16(5) . . ?
Pd13 Pd11 Pd15 91.92(4) . . ?
C22 Pd11 Pd9 148.9(4) . . ?
Pd7 Pd11 Pd9 59.48(3) . . ?
Pd13 Pd11 Pd9 59.55(3) . . ?
Pd15 Pd11 Pd9 60.74(3) . . ?
C22 Pd11 Pd4 84.8(4) . . ?
Pd7 Pd11 Pd4 61.38(4) . . ?
Pd13 Pd11 Pd4 92.43(4) . . ?
Pd15 Pd11 Pd4 175.50(5) . . ?
Pd9 Pd11 Pd4 120.83(4) . . ?
C22 Pd11 Pd12 86.6(4) . . ?
Pd7 Pd11 Pd12 91.04(4) . . ?
Pd13 Pd11 Pd12 60.16(4) . . ?
Pd15 Pd11 Pd12 120.96(5) . . ?
Pd9 Pd11 Pd12 119.71(4) . . ?
Pd4 Pd11 Pd12 62.50(4) . . ?
C22 Pd11 Pd3 89.2(4) . . ?
Pd7 Pd11 Pd3 60.34(3) . . ?
Pd13 Pd11 Pd3 120.33(4) . . ?
Pd15 Pd11 Pd3 118.17(4) . . ?
Pd9 Pd11 Pd3 90.42(4) . . ?
Pd4 Pd11 Pd3 58.34(3) . . ?
Pd12 Pd11 Pd3 120.83(4) . . ?
C22 Pd11 Pd16 89.6(4) . . ?
Pd7 Pd11 Pd16 120.16(5) . . ?
Pd13 Pd11 Pd16 60.20(3) . . ?
Pd15 Pd11 Pd16 63.48(3) . . ?
Pd9 Pd11 Pd16 91.47(4) . . ?
Pd4 Pd11 Pd16 119.95(5) . . ?
Pd12 Pd11 Pd16 57.49(4) . . ?
Pd3 Pd11 Pd16 177.98(5) . . ?
C22 Pd11 Pd10 94.6(4) . . ?
Pd7 Pd11 Pd10 89.00(4) . . ?
Pd13 Pd11 Pd10 118.18(4) . . ?
Pd15 Pd11 Pd10 57.36(3) . . ?
Pd9 Pd11 Pd10 58.63(3) . . ?
Pd4 Pd11 Pd10 119.25(4) . . ?
Pd12 Pd11 Pd10 177.93(5) . . ?
Pd3 Pd11 Pd10 60.91(3) . . ?
Pd16 Pd11 Pd10 120.80(4) . . ?
C19 Pd12 C18 103.6(7) . . ?
C19 Pd12 Ni3 138.8(6) . . ?
C18 Pd12 Ni3 47.2(5) . . ?
C19 Pd12 Pd16 46.4(6) . . ?
C18 Pd12 Pd16 136.0(5) . . ?
Ni3 Pd12 Pd16 174.77(6) . . ?
C19 Pd12 Pd13 101.8(6) . . ?
C18 Pd12 Pd13 109.7(5) . . ?
Ni3 Pd12 Pd13 114.56(6) . . ?
Pd16 Pd12 Pd13 61.21(4) . . ?
C19 Pd12 Pd11 101.1(6) . . ?
C18 Pd12 Pd11 154.5(4) . . ?
Ni3 Pd12 Pd11 113.67(5) . . ?
Pd16 Pd12 Pd11 61.82(4) . . ?
Pd13 Pd12 Pd11 58.74(3) . . ?
C19 Pd12 Pd4 147.2(6) . . ?
C18 Pd12 Pd4 101.5(5) . . ?
Ni3 Pd12 Pd4 55.44(5) . . ?
Pd16 Pd12 Pd4 120.25(5) . . ?
Pd13 Pd12 Pd4 89.22(4) . . ?
Pd11 Pd12 Pd4 58.47(3) . . ?
C19 Pd12 Pd5 150.6(6) . . ?
C18 Pd12 Pd5 66.7(4) . . ?
Ni3 Pd12 Pd5 54.92(5) . . ?
Pd16 Pd12 Pd5 121.03(5) . . ?
Pd13 Pd12 Pd5 59.84(4) . . ?
Pd11 Pd12 Pd5 88.66(4) . . ?
Pd4 Pd12 Pd5 60.52(4) . . ?
C21 Pd13 Pd9 145.1(6) . . ?
C21 Pd13 Pd7 146.1(6) . . ?
Pd9 Pd13 Pd7 59.80(4) . . ?
C21 Pd13 Pd11 142.8(5) . . ?
Pd9 Pd13 Pd11 60.57(3) . . ?
Pd7 Pd13 Pd11 59.94(3) . . ?
C21 Pd13 Pd8 87.7(5) . . ?
Pd9 Pd13 Pd8 62.56(4) . . ?
Pd7 Pd13 Pd8 93.91(4) . . ?
Pd11 Pd13 Pd8 123.03(5) . . ?
C21 Pd13 Pd6 89.9(6) . . ?
Pd9 Pd13 Pd6 92.08(4) . . ?
Pd7 Pd13 Pd6 61.35(3) . . ?
Pd11 Pd13 Pd6 121.24(4) . . ?
Pd8 Pd13 Pd6 63.23(4) . . ?
C21 Pd13 Pd12 87.1(5) . . ?
Pd9 Pd13 Pd12 121.66(5) . . ?
Pd7 Pd13 Pd12 91.56(4) . . ?
Pd11 Pd13 Pd12 61.10(4) . . ?
Pd8 Pd13 Pd12 174.39(5) . . ?
Pd6 Pd13 Pd12 118.78(5) . . ?
C21 Pd13 Pd16 86.0(6) . . ?
Pd9 Pd13 Pd16 92.90(5) . . ?
Pd7 Pd13 Pd16 121.53(5) . . ?
Pd11 Pd13 Pd16 61.62(4) . . ?
Pd8 Pd13 Pd16 119.34(5) . . ?
Pd6 Pd13 Pd16 175.02(5) . . ?
Pd12 Pd13 Pd16 58.22(4) . . ?
C21 Pd13 Pd5 89.9(6) . . ?
Pd9 Pd13 Pd5 119.80(5) . . ?
Pd7 Pd13 Pd5 60.06(4) . . ?
Pd11 Pd13 Pd5 91.44(4) . . ?
Pd8 Pd13 Pd5 119.66(4) . . ?
Pd6 Pd13 Pd5 56.49(3) . . ?
Pd12 Pd13 Pd5 62.37(4) . . ?
Pd16 Pd13 Pd5 120.58(5) . . ?
C21 Pd13 Pd14 89.1(6) . . ?
Pd9 Pd13 Pd14 60.09(4) . . ?
Pd7 Pd13 Pd14 119.88(5) . . ?
Pd11 Pd13 Pd14 91.32(4) . . ?
Pd8 Pd13 Pd14 57.03(3) . . ?
Pd6 Pd13 Pd14 120.23(5) . . ?
Pd12 Pd13 Pd14 120.83(5) . . ?
Pd16 Pd13 Pd14 62.61(4) . . ?
Pd5 Pd13 Pd14 176.59(5) . . ?
C15 Pd14 C14 97.3(6) . . ?
C15 Pd14 Ni4 137.9(4) . . ?
C14 Pd14 Ni4 46.3(5) . . ?
C15 Pd14 Pd8 48.7(4) . . ?
C14 Pd14 Pd8 140.9(5) . . ?
Ni4 Pd14 Pd8 172.66(6) . . ?
C15 Pd14 Pd9 99.3(4) . . ?
C14 Pd14 Pd9 115.7(4) . . ?
Ni4 Pd14 Pd9 114.60(5) . . ?
Pd8 Pd14 Pd9 62.76(3) . . ?
C15 Pd14 Pd13 106.0(4) . . ?
C14 Pd14 Pd13 156.4(5) . . ?
Ni4 Pd14 Pd13 112.81(6) . . ?
Pd8 Pd14 Pd13 59.87(4) . . ?
Pd9 Pd14 Pd13 57.90(3) . . ?
C15 Pd14 Pd15 143.6(4) . . ?
C14 Pd14 Pd15 72.1(4) . . ?
Ni4 Pd14 Pd15 56.25(5) . . ?
Pd8 Pd14 Pd15 121.31(4) . . ?
Pd9 Pd14 Pd15 58.59(3) . . ?
Pd13 Pd14 Pd15 86.84(4) . . ?
C15 Pd14 Pd16 154.1(4) . . ?
C14 Pd14 Pd16 101.2(5) . . ?
Ni4 Pd14 Pd16 55.20(5) . . ?
Pd8 Pd14 Pd16 117.47(5) . . ?
Pd9 Pd14 Pd16 88.77(4) . . ?
Pd13 Pd14 Pd16 57.88(3) . . ?
Pd15 Pd14 Pd16 60.58(3) . . ?
C13 Pd15 C12 105.9(5) . . ?
C13 Pd15 Ni4 46.0(4) . . ?
C12 Pd15 Ni4 136.0(4) . . ?
C13 Pd15 Pd10 139.0(4) . . ?
C12 Pd15 Pd10 48.1(4) . . ?
Ni4 Pd15 Pd10 174.58(6) . . ?
C13 Pd15 Pd11 108.6(4) . . ?
C12 Pd15 Pd11 106.3(4) . . ?
Ni4 Pd15 Pd11 114.46(6) . . ?
Pd10 Pd15 Pd11 63.55(4) . . ?
C13 Pd15 Pd9 153.8(4) . . ?
C12 Pd15 Pd9 100.0(4) . . ?
Ni4 Pd15 Pd9 114.25(5) . . ?
Pd10 Pd15 Pd9 60.33(3) . . ?
Pd11 Pd15 Pd9 59.71(3) . . ?
C13 Pd15 Pd14 100.4(4) . . ?
C12 Pd15 Pd14 142.3(4) . . ?
Ni4 Pd15 Pd14 55.65(4) . . ?
Pd10 Pd15 Pd14 118.94(4) . . ?
Pd11 Pd15 Pd14 89.93(4) . . ?
Pd9 Pd15 Pd14 58.83(3) . . ?
C13 Pd15 Pd16 66.0(4) . . ?
C12 Pd15 Pd16 156.6(4) . . ?
Ni4 Pd15 Pd16 54.93(5) . . ?
Pd10 Pd15 Pd16 123.14(5) . . ?
Pd11 Pd15 Pd16 59.63(4) . . ?
Pd9 Pd15 Pd16 88.73(4) . . ?
Pd14 Pd15 Pd16 60.28(4) . . ?
C19 Pd16 C20 103.3(6) . . ?
C19 Pd16 Ni4 140.1(4) . . ?
C20 Pd16 Ni4 46.8(4) . . ?
C19 Pd16 Pd12 46.7(4) . . ?
C20 Pd16 Pd12 139.2(4) . . ?
Ni4 Pd16 Pd12 172.87(6) . . ?
C19 Pd16 Pd13 101.5(5) . . ?
C20 Pd16 Pd13 115.0(4) . . ?
Ni4 Pd16 Pd13 114.64(6) . . ?
Pd12 Pd16 Pd13 60.57(4) . . ?
C19 Pd16 Pd11 100.4(4) . . ?
C20 Pd16 Pd11 156.2(5) . . ?
Ni4 Pd16 Pd11 112.53(6) . . ?
Pd12 Pd16 Pd11 60.69(4) . . ?
Pd13 Pd16 Pd11 58.19(3) . . ?
C19 Pd16 Pd14 151.3(6) . . ?
C20 Pd16 Pd14 70.9(4) . . ?
Ni4 Pd16 Pd14 55.41(5) . . ?
Pd12 Pd16 Pd14 120.08(4) . . ?
Pd13 Pd16 Pd14 59.51(3) . . ?
Pd11 Pd16 Pd14 87.65(4) . . ?
C19 Pd16 Pd15 146.8(6) . . ?
C20 Pd16 Pd15 101.9(4) . . ?
Ni4 Pd16 Pd15 55.72(5) . . ?
Pd12 Pd16 Pd15 117.58(5) . . ?
Pd13 Pd16 Pd15 86.92(4) . . ?
Pd11 Pd16 Pd15 56.90(3) . . ?
Pd14 Pd16 Pd15 59.13(4) . . ?
C1 Ni1 C16 116.4(6) . . ?
C1 Ni1 C9 115.9(5) . . ?
C16 Ni1 C9 122.2(6) . . ?
C1 Ni1 P1 102.1(4) . . ?
C16 Ni1 P1 95.8(5) . . ?
C9 Ni1 P1 96.0(4) . . ?
C1 Ni1 Pd8 79.6(4) . . ?
C16 Ni1 Pd8 51.9(4) . . ?
C9 Ni1 Pd8 118.5(4) . . ?
P1 Ni1 Pd8 141.11(9) . . ?
C1 Ni1 Pd1 52.4(4) . . ?
C16 Ni1 Pd1 120.1(5) . . ?
C9 Ni1 Pd1 76.5(4) . . ?
P1 Ni1 Pd1 141.92(9) . . ?
Pd8 Ni1 Pd1 68.87(5) . . ?
C1 Ni1 Pd6 120.5(4) . . ?
C16 Ni1 Pd6 81.1(5) . . ?
C9 Ni1 Pd6 51.8(4) . . ?
P1 Ni1 Pd6 134.08(9) . . ?
Pd8 Ni1 Pd6 68.76(5) . . ?
Pd1 Ni1 Pd6 69.28(5) . . ?
C4 Ni2 C3 115.5(6) . . ?
C4 Ni2 C11 118.6(6) . . ?
C3 Ni2 C11 119.4(6) . . ?
C4 Ni2 P2 100.6(4) . . ?
C3 Ni2 P2 97.5(4) . . ?
C11 Ni2 P2 97.7(4) . . ?
C4 Ni2 Pd2 118.7(4) . . ?
C3 Ni2 Pd2 51.3(4) . . ?
C11 Ni2 Pd2 79.4(4) . . ?
P2 Ni2 Pd2 136.95(9) . . ?
C4 Ni2 Pd10 79.3(4) . . ?
C3 Ni2 Pd10 118.5(4) . . ?
C11 Ni2 Pd10 51.7(4) . . ?
P2 Ni2 Pd10 140.41(10) . . ?
Pd2 Ni2 Pd10 68.91(5) . . ?
C4 Ni2 Pd3 50.5(4) . . ?
C3 Ni2 Pd3 78.2(4) . . ?
C11 Ni2 Pd3 118.4(4) . . ?
P2 Ni2 Pd3 140.96(10) . . ?
Pd2 Ni2 Pd3 68.97(5) . . ?
Pd10 Ni2 Pd3 67.69(5) . . ?
C7 Ni3 C6 117.8(6) . . ?
C7 Ni3 C18 116.8(7) . . ?
C6 Ni3 C18 118.4(6) . . ?
C7 Ni3 P3 97.5(4) . . ?
C6 Ni3 P3 101.5(4) . . ?
C18 Ni3 P3 97.4(5) . . ?
C7 Ni3 Pd5 51.7(5) . . ?
C6 Ni3 Pd5 120.5(4) . . ?
C18 Ni3 Pd5 76.2(5) . . ?
P3 Ni3 Pd5 135.51(10) . . ?
C7 Ni3 Pd4 79.1(4) . . ?
C6 Ni3 Pd4 52.0(4) . . ?
C18 Ni3 Pd4 116.9(5) . . ?
P3 Ni3 Pd4 143.37(11) . . ?
Pd5 Ni3 Pd4 69.65(5) . . ?
C7 Ni3 Pd12 118.9(5) . . ?
C6 Ni3 Pd12 79.5(4) . . ?
C18 Ni3 Pd12 50.2(5) . . ?
P3 Ni3 Pd12 138.55(10) . . ?
Pd5 Ni3 Pd12 68.73(5) . . ?
Pd4 Ni3 Pd12 68.24(5) . . ?
C13 Ni4 C14 121.2(6) . . ?
C13 Ni4 C20 115.7(7) . . ?
C14 Ni4 C20 117.7(7) . . ?
C13 Ni4 P4 94.8(4) . . ?
C14 Ni4 P4 95.0(4) . . ?
C20 Ni4 P4 103.9(4) . . ?
C13 Ni4 Pd16 76.2(4) . . ?
C14 Ni4 Pd16 121.0(4) . . ?
C20 Ni4 Pd16 52.3(4) . . ?
P4 Ni4 Pd16 142.55(10) . . ?
C13 Ni4 Pd14 116.1(4) . . ?
C14 Ni4 Pd14 52.0(4) . . ?
C20 Ni4 Pd14 82.0(4) . . ?
P4 Ni4 Pd14 142.74(9) . . ?
Pd16 Ni4 Pd14 69.39(5) . . ?
C13 Ni4 Pd15 49.7(4) . . ?
C14 Ni4 Pd15 82.2(5) . . ?
C20 Ni4 Pd15 120.8(4) . . ?
P4 Ni4 Pd15 130.99(10) . . ?
Pd16 Ni4 Pd15 69.35(5) . . ?
Pd14 Ni4 Pd15 68.10(5) . . ?
O1 C1 Ni1 148.1(10) . . ?
O1 C1 Pd1 130.5(10) . . ?
Ni1 C1 Pd1 81.2(5) . . ?
O2 C2 Pd2 138.9(11) . . ?
O2 C2 Pd1 136.8(11) . . ?
Pd2 C2 Pd1 84.3(6) . . ?
O3 C3 Ni2 145.6(12) . . ?
O3 C3 Pd2 133.2(11) . . ?
Ni2 C3 Pd2 81.2(7) . . ?
O4 C4 Ni2 144.4(11) . . ?
O4 C4 Pd3 133.2(10) . . ?
Ni2 C4 Pd3 82.3(5) . . ?
O5 C5 Pd4 139.1(10) . . ?
O5 C5 Pd3 135.2(11) . . ?
Pd4 C5 Pd3 85.5(5) . . ?
O6 C6 Ni3 147.8(11) . . ?
O6 C6 Pd4 131.1(11) . . ?
Ni3 C6 Pd4 80.8(6) . . ?
O7 C7 Ni3 146.0(13) . . ?
O7 C7 Pd5 132.6(12) . . ?
Ni3 C7 Pd5 81.3(6) . . ?
O8 C8 Pd5 140.5(16) . . ?
O8 C8 Pd6 137.9(15) . . ?
Pd5 C8 Pd6 81.5(6) . . ?
O9 C9 Ni1 148.3(10) . . ?
O9 C9 Pd6 131.1(11) . . ?
Ni1 C9 Pd6 80.6(5) . . ?
O10 C10 Pd7 175.9(12) . . ?
O11 C11 Ni2 146.2(12) . . ?
O11 C11 Pd10 133.0(12) . . ?
Ni2 C11 Pd10 80.7(6) . . ?
O12 C12 Pd15 138.5(12) . . ?
O12 C12 Pd10 136.9(12) . . ?
Pd15 C12 Pd10 84.5(5) . . ?
O13 C13 Ni4 144.0(11) . . ?
O13 C13 Pd15 131.7(11) . . ?
Ni4 C13 Pd15 84.3(6) . . ?
O14 C14 Ni4 149.5(12) . . ?
O14 C14 Pd14 128.7(12) . . ?
Ni4 C14 Pd14 81.6(7) . . ?
O15 C15 Pd8 139.3(12) . . ?
O15 C15 Pd14 138.4(11) . . ?
Pd8 C15 Pd14 82.3(5) . . ?
O16 C16 Ni1 146.1(13) . . ?
O16 C16 Pd8 131.9(13) . . ?
Ni1 C16 Pd8 81.3(6) . . ?
O17 C17 Pd9 174.0(13) . . ?
O18 C18 Ni3 144.8(14) . . ?
O18 C18 Pd12 132.5(14) . . ?
Ni3 C18 Pd12 82.6(6) . . ?
O19 C19 Pd16 136.6(13) . . ?
O19 C19 Pd12 136.4(15) . . ?
Pd16 C19 Pd12 86.9(7) . . ?
O20 C20 Ni4 147.5(13) . . ?
O20 C20 Pd16 131.5(12) . . ?
Ni4 C20 Pd16 81.0(5) . . ?
O21 C21 Pd13 179.1(17) . . ?
O22 C22 Pd11 176.1(13) . . ?
C121 P1 C131 105.2(6) . . ?
C121 P1 C111 106.0(6) . . ?
C131 P1 C111 103.5(7) . . ?
C121 P1 Ni1 114.3(5) . . ?
C131 P1 Ni1 115.1(5) . . ?
C111 P1 Ni1 111.8(4) . . ?
C112 C111 C116 118.7(11) . . ?
C112 C111 P1 120.4(9) . . ?
C116 C111 P1 120.9(10) . . ?
C113 C112 C111 121.0(12) . . ?
C114 C113 C112 119.1(12) . . ?
C115 C114 C113 121.1(12) . . ?
C114 C115 C116 121.1(13) . . ?
C115 C116 C111 119.0(12) . . ?
C126 C121 C122 117.3(13) . . ?
C126 C121 P1 120.3(11) . . ?
C122 C121 P1 122.4(11) . . ?
C123 C122 C121 120.7(14) . . ?
C124 C123 C122 120.4(14) . . ?
C123 C124 C125 120.8(14) . . ?
C126 C125 C124 119.2(14) . . ?
C125 C126 C121 121.5(13) . . ?
C132 C131 C136 117.5(14) . . ?
C132 C131 P1 120.7(12) . . ?
C136 C131 P1 121.8(12) . . ?
C131 C132 C133 120.9(15) . . ?
C134 C133 C132 119.6(17) . . ?
C133 C134 C135 120.5(17) . . ?
C136 C135 C134 119.0(17) . . ?
C135 C136 C131 122.5(17) . . ?
C231 P2 C221 103.3(7) . . ?
C231 P2 C211 103.5(8) . . ?
C221 P2 C211 103.8(6) . . ?
C231 P2 Ni2 116.8(5) . . ?
C221 P2 Ni2 112.5(5) . . ?
C211 P2 Ni2 115.4(5) . . ?
C212 C211 C216 119.6(16) . . ?
C212 C211 P2 115.6(12) . . ?
C216 C211 P2 124.8(12) . . ?
C213 C212 C211 121.4(18) . . ?
C212 C213 C214 118.6(19) . . ?
C215 C214 C213 120.5(19) . . ?
C214 C215 C216 117.9(19) . . ?
C211 C216 C215 121.5(18) . . ?
C222 C221 C226 114.5(16) . . ?
C222 C221 P2 121.8(13) . . ?
C226 C221 P2 123.5(13) . . ?
C221 C222 C223 123.9(21) . . ?
C224 C223 C222 118.7(21) . . ?
C223 C224 C225 120.2(19) . . ?
C226 C225 C224 121.1(22) . . ?
C225 C226 C221 121.6(20) . . ?
C236 C231 C232 119.8(16) . . ?
C236 C231 P2 120.0(12) . . ?
C232 C231 P2 120.2(13) . . ?
C233 C232 C231 121.5(17) . . ?
C232 C233 C234 118.2(16) . . ?
C235 C234 C233 118.9(18) . . ?
C234 C235 C236 121.5(19) . . ?
C231 C236 C235 119.6(17) . . ?
C331 P3 C321 104.0(8) . . ?
C331 P3 C311 104.8(7) . . ?
C321 P3 C311 102.3(7) . . ?
C331 P3 Ni3 113.9(5) . . ?
C321 P3 Ni3 116.4(5) . . ?
C311 P3 Ni3 114.0(5) . . ?
C316 C311 C312 116.7(17) . . ?
C316 C311 P3 120.9(12) . . ?
C312 C311 P3 121.9(15) . . ?
C311 C312 C313 117.9(24) . . ?
C314 C313 C312 126.5(27) . . ?
C313 C314 C315 116.3(23) . . ?
C314 C315 C316 121.2(24) . . ?
C311 C316 C315 121.1(19) . . ?
C322 C321 C326 119.8(17) . . ?
C322 C321 P3 120.9(14) . . ?
C326 C321 P3 119.3(11) . . ?
C321 C322 C323 119.9(20) . . ?
C324 C323 C322 118.9(21) . . ?
C325 C324 C323 118.1(20) . . ?
C324 C325 C326 123.4(18) . . ?
C321 C326 C325 119.1(16) . . ?
C332 C331 C336 118.6(18) . . ?
C332 C331 P3 119.9(15) . . ?
C336 C331 P3 121.4(14) . . ?
C331 C332 C333 121.7(23) . . ?
C332 C333 C334 118.5(25) . . ?
C335 C334 C333 119.7(21) . . ?
C334 C335 C336 120.0(23) . . ?
C335 C336 C331 120.8(21) . . ?
C431 P4 C411 103.0(6) . . ?
C431 P4 C421 103.1(6) . . ?
C411 P4 C421 105.3(6) . . ?
C431 P4 Ni4 117.3(4) . . ?
C411 P4 Ni4 112.4(4) . . ?
C421 P4 Ni4 114.4(5) . . ?
C416 C411 C412 120.2(15) . . ?
C416 C411 P4 122.2(11) . . ?
C412 C411 P4 117.5(12) . . ?
C413 C412 C411 118.8(17) . . ?
C412 C413 C414 119.4(17) . . ?
C415 C414 C413 120.8(16) . . ?
C414 C415 C416 121.0(17) . . ?
C411 C416 C415 119.9(16) . . ?
C422 C421 C426 119.0(15) . . ?
C422 C421 P4 122.9(12) . . ?
C426 C421 P4 118.2(11) . . ?
C421 C422 C423 120.5(16) . . ?
C424 C423 C422 119.7(15) . . ?
C423 C424 C425 118.5(16) . . ?
C426 C425 C424 121.0(18) . . ?
C425 C426 C421 121.1(17) . . ?
C436 C431 C432 114.1(14) . . ?
C436 C431 P4 124.1(11) . . ?
C432 C431 P4 121.5(11) . . ?
C433 C432 C431 123.6(16) . . ?
C432 C433 C434 121.4(16) . . ?
C435 C434 C433 117.9(15) . . ?
C436 C435 C434 121.2(17) . . ?
C435 C436 C431 121.7(16) . . ?
C531 P5 C511 108.4(11) . . ?
C531 P5 C541 109.2(11) . . ?
C511 P5 C541 114.4(10) . . ?
C531 P5 C521 104.7(11) . . ?
C511 P5 C521 111.2(10) . . ?
C541 P5 C521 108.4(11) . . ?
C512 C511 C516 120.8(16) . . ?
C512 C511 P5 123.3(15) . . ?
C516 C511 P5 114.4(15) . . ?
C511 C512 C513 120.1(16) . . ?
C514 C513 C512 118.6(17) . . ?
C515 C514 C513 121.9(19) . . ?
C516 C515 C514 119.1(16) . . ?
C515 C516 C511 119.0(16) . . ?
C522 C521 C526 120.7(16) . . ?
C522 C521 P5 125.0(16) . . ?
C526 C521 P5 114.3(16) . . ?
C523 C522 C521 118.3(15) . . ?
C524 C523 C522 120.7(15) . . ?
C523 C524 C525 121.0(17) . . ?
C524 C525 C526 120.4(16) . . ?
C525 C526 C521 118.8(15) . . ?
C532 C531 C536 120.9(16) . . ?
C532 C531 P5 121.8(17) . . ?
C536 C531 P5 116.8(17) . . ?
C533 C532 C531 119.7(15) . . ?
C534 C533 C532 118.5(15) . . ?
C535 C534 C533 122.6(17) . . ?
C534 C535 C536 119.9(15) . . ?
C535 C536 C531 118.2(15) . . ?
C542 C541 C546 120.9(16) . . ?
C542 C541 P5 115.8(17) . . ?
C546 C541 P5 122.7(17) . . ?
C543 C542 C541 119.5(16) . . ?
C542 C543 C544 119.2(16) . . ?
C545 C544 C543 121.4(17) . . ?
C546 C545 C544 120.5(16) . . ?
C545 C546 C541 118.0(16) . . ?
C51A P5' C54A 103.1(19) . . ?
C51A P5' C52A 117.2(19) . . ?
C54A P5' C52A 112.0(15) . . ?
C51A P5' C53A 105.9(18) . . ?
C54A P5' C53A 113.5(14) . . ?
C52A P5' C53A 105.2(12) . . ?
C51B C51A C51F 119.4(18) . . ?
C51B C51A P5' 123.4(30) . . ?
C51F C51A P5' 117.0(30) . . ?
C51C C51B C51A 121.1(17) . . ?
C51D C51C C51B 118.5(17) . . ?
C51E C51D C51C 121.2(20) . . ?
C51D C51E C51F 121.0(18) . . ?
C51E C51F C51A 118.6(17) . . ?
C52B C52A C52F 121.0(17) . . ?
C52B C52A P5' 122.2(18) . . ?
C52F C52A P5' 116.5(18) . . ?
C52C C52B C52A 118.7(16) . . ?
C52D C52C C52B 119.9(17) . . ?
C52C C52D C52E 121.7(18) . . ?
C52D C52E C52F 119.5(16) . . ?
C52E C52F C52A 119.1(16) . . ?
C53F C53A C53B 121.3(16) . . ?
C53F C53A P5' 120.8(18) . . ?
C53B C53A P5' 117.8(17) . . ?
C53C C53B C53A 118.0(15) . . ?
C53D C53C C53B 120.2(16) . . ?
C53C C53D C53E 122.2(18) . . ?
C53D C53E C53F 118.8(16) . . ?
C53E C53F C53A 119.2(16) . . ?
C54B C54A C54F 120.6(18) . . ?
C54B C54A P5' 115.0(27) . . ?
C54F C54A P5' 124.0(26) . . ?
C54C C54B C54A 119.0(17) . . ?
C54D C54C C54B 119.6(18) . . ?
C54E C54D C54C 122.3(20) . . ?
C54D C54E C54F 119.0(17) . . ?
C54E C54F C54A 119.3(17) . . ?
C641 P6 C631 108.3(8) . . ?
C641 P6 C621 111.3(10) . . ?
C631 P6 C621 110.0(9) . . ?
C641 P6 C611 111.8(9) . . ?
C631 P6 C611 108.9(10) . . ?
C621 P6 C611 106.4(10) . . ?
C612 C611 C616 120.9(23) . . ?
C612 C611 P6 117.5(20) . . ?
C616 C611 P6 121.5(18) . . ?
C611 C612 C613 126.1(29) . . ?
C612 C613 C614 115.1(31) . . ?
C615 C614 C613 121.6(27) . . ?
C614 C615 C616 121.4(30) . . ?
C615 C616 C611 114.7(27) . . ?
C622 C621 C626 121.2(20) . . ?
C622 C621 P6 120.6(20) . . ?
C626 C621 P6 118.1(15) . . ?
C623 C622 C621 121.4(29) . . ?
C622 C623 C624 122.1(31) . . ?
C623 C624 C625 122.9(24) . . ?
C626 C625 C624 113.8(25) . . ?
C625 C626 C621 118.6(23) . . ?
C636 C631 C632 117.1(18) . . ?
C636 C631 P6 120.2(16) . . ?
C632 C631 P6 122.3(14) . . ?
C633 C632 C631 120.4(17) . . ?
C634 C633 C632 120.9(19) . . ?
C633 C634 C635 120.7(20) . . ?
C636 C635 C634 120.3(21) . . ?
C635 C636 C631 120.0(20) . . ?
C642 C641 C646 118.5(18) . . ?
C642 C641 P6 118.4(15) . . ?
C646 C641 P6 122.8(14) . . ?
C643 C642 C641 121.3(22) . . ?
C642 C643 C644 120.0(23) . . ?
C645 C644 C643 116.4(26) . . ?
C646 C645 C644 122.8(30) . . ?
C645 C646 C641 120.8(24) . . ?
N1S C11S C12S 171.7(46) . . ?
O2S C22S C21S 128.1(47) . . ?
O2S C22S C23S 112.0(35) . . ?
C21S C22S C23S 119.9(35) . . ?
N3S C31S C32S 165.4(36) . . ?
C44S O4S C41S 129.3(35) . . ?
C42S C41S O4S 109.1(32) . . ?
C42S C41S C43S 110.5(32) . . ?
O4S C41S C43S 110.4(33) . . ?
O4S C44S C46S 103.2(32) . . ?
O4S C44S C45S 96.2(31) . . ?
C46S C44S C45S 110.2(31) . . ?
C51S C52S O5S 121.6(41) . . ?
C51S C52S C53S 129.2(39) . . ?
O5S C52S C53S 109.0(34) . . ?
N6S C61S C62S 152.0 . . ?

loop_
_geom_bond_atom_site_label_1
_geom_bond_atom_site_label_2
_geom_bond_distance
_geom_bond_site_symmetry_2
_geom_bond_publ_flag
Pd1 C2 2.018(13) . ?
Pd1 C1 2.069(12) . ?
Pd1 Ni1 2.581(2) . ?
Pd1 Pd2 2.7039(13) . ?
Pd1 Pd9 2.7780(14) . ?
Pd1 Pd7 2.8799(13) . ?
Pd1 Pd8 2.9184(14) . ?
Pd1 Pd6 2.9348(14) . ?
Pd2 C2 2.011(14) . ?
Pd2 C3 2.05(2) . ?
Pd2 Ni2 2.592(2) . ?
Pd2 Pd7 2.7904(14) . ?
Pd2 Pd9 2.8506(14) . ?
Pd2 Pd10 2.9342(13) . ?
Pd2 Pd3 2.9422(13) . ?
Pd3 C5 2.027(12) . ?
Pd3 C4 2.028(13) . ?
Pd3 Ni2 2.604(2) . ?
Pd3 Pd4 2.7420(13) . ?
Pd3 Pd7 2.8013(13) . ?
Pd3 Pd11 2.8216(13) . ?
Pd3 Pd10 2.8952(14) . ?
Pd4 C5 2.014(14) . ?
Pd4 C6 2.064(13) . ?
Pd4 Ni3 2.588(2) . ?
Pd4 Pd11 2.8043(13) . ?
Pd4 Pd7 2.8355(14) . ?
Pd4 Pd12 2.9181(14) . ?
Pd4 Pd5 2.9455(14) . ?
Pd5 C8 2.04(2) . ?
Pd5 C7 2.04(2) . ?
Pd5 Ni3 2.570(2) . ?
Pd5 Pd6 2.6707(14) . ?
Pd5 Pd7 2.8084(14) . ?
Pd5 Pd13 2.8563(15) . ?
Pd5 Pd12 2.9269(14) . ?
Pd6 C8 2.06(2) . ?
Pd6 C9 2.056(12) . ?
Pd6 Ni1 2.582(2) . ?
Pd6 Pd13 2.7857(14) . ?
Pd6 Pd7 2.8255(13) . ?
Pd6 Pd8 2.9147(14) . ?
Pd7 C10 1.916(14) . ?
Pd7 Pd9 2.7403(13) . ?
Pd7 Pd11 2.7509(12) . ?
Pd7 Pd13 2.7522(13) . ?
Pd8 C15 2.041(13) . ?
Pd8 C16 2.053(15) . ?
Pd8 Ni1 2.580(2) . ?
Pd8 Pd14 2.6916(12) . ?
Pd8 Pd13 2.7748(14) . ?
Pd8 Pd9 2.8660(13) . ?
Pd9 C17 1.89(2) . ?
Pd9 Pd13 2.7450(13) . ?
Pd9 Pd11 2.7731(13) . ?
Pd9 Pd10 2.7740(13) . ?
Pd9 Pd15 2.8017(13) . ?
Pd9 Pd14 2.8090(13) . ?
Pd10 C12 2.031(13) . ?
Pd10 C11 2.063(14) . ?
Pd10 Ni2 2.594(2) . ?
Pd10 Pd15 2.7173(14) . ?
Pd10 Pd11 2.8892(14) . ?
Pd11 C22 1.907(12) . ?
Pd11 Pd13 2.7542(13) . ?
Pd11 Pd15 2.7686(14) . ?
Pd11 Pd12 2.8208(14) . ?
Pd11 Pd16 2.8515(14) . ?
Pd12 C19 1.99(2) . ?
Pd12 C18 2.02(2) . ?
Pd12 Ni3 2.615(2) . ?
Pd12 Pd16 2.7281(15) . ?
Pd12 Pd13 2.7949(15) . ?
Pd13 C21 1.86(2) . ?
Pd13 Pd16 2.8124(14) . ?
Pd13 Pd14 2.8614(14) . ?
Pd14 C15 2.050(14) . ?
Pd14 C14 2.066(15) . ?
Pd14 Ni4 2.593(2) . ?
Pd14 Pd15 2.9140(14) . ?
Pd14 Pd16 2.9483(15) . ?
Pd15 C13 2.001(13) . ?
Pd15 C12 2.009(13) . ?
Pd15 Ni4 2.611(2) . ?
Pd15 Pd16 2.9572(14) . ?
Pd16 C19 1.98(2) . ?
Pd16 C20 2.071(14) . ?
Pd16 Ni4 2.586(2) . ?
Ni1 C1 1.891(14) . ?
Ni1 C16 1.90(2) . ?
Ni1 C9 1.934(15) . ?
Ni1 P1 2.174(3) . ?
Ni2 C4 1.926(13) . ?
Ni2 C3 1.94(2) . ?
Ni2 C11 1.94(2) . ?
Ni2 P2 2.197(4) . ?
Ni3 C7 1.90(2) . ?
Ni3 C6 1.92(2) . ?
Ni3 C18 1.93(2) . ?
Ni3 P3 2.175(4) . ?
Ni4 C13 1.888(15) . ?
Ni4 C14 1.90(2) . ?
Ni4 C20 1.91(2) . ?
Ni4 P4 2.183(3) . ?
O1 C1 1.19(2) . ?
O2 C2 1.16(2) . ?
O3 C3 1.16(2) . ?
O4 C4 1.16(2) . ?
O5 C5 1.162(15) . ?
O6 C6 1.16(2) . ?
O7 C7 1.19(2) . ?
O8 C8 1.08(2) . ?
O9 C9 1.15(2) . ?
O10 C10 1.11(2) . ?
O11 C11 1.14(2) . ?
O12 C12 1.17(2) . ?
O13 C13 1.20(2) . ?
O14 C14 1.16(2) . ?
O15 C15 1.13(2) . ?
O16 C16 1.16(2) . ?
O17 C17 1.14(2) . ?
O18 C18 1.17(2) . ?
O19 C19 1.19(2) . ?
O20 C20 1.16(2) . ?
O21 C21 1.13(2) . ?
O22 C22 1.107(14) . ?
P1 C121 1.818(14) . ?
P1 C131 1.839(15) . ?
P1 C111 1.855(12) . ?
C111 C112 1.370(14) . ?
C111 C116 1.395(14) . ?
C112 C113 1.367(14) . ?
C113 C114 1.36(2) . ?
C114 C115 1.34(2) . ?
C115 C116 1.37(2) . ?
C121 C126 1.40(2) . ?
C121 C122 1.41(2) . ?
C122 C123 1.38(2) . ?
C123 C124 1.37(2) . ?
C124 C125 1.38(2) . ?
C125 C126 1.38(2) . ?
C131 C132 1.34(2) . ?
C131 C136 1.38(2) . ?
C132 C133 1.41(2) . ?
C133 C134 1.34(2) . ?
C134 C135 1.37(2) . ?
C135 C136 1.36(2) . ?
P2 C231 1.81(2) . ?
P2 C221 1.846(15) . ?
P2 C211 1.85(2) . ?
C211 C212 1.38(2) . ?
C211 C216 1.39(2) . ?
C212 C213 1.35(3) . ?
C213 C214 1.47(3) . ?
C214 C215 1.35(3) . ?
C215 C216 1.43(3) . ?
C221 C222 1.35(2) . ?
C221 C226 1.37(2) . ?
C222 C223 1.35(2) . ?
C223 C224 1.31(3) . ?
C224 C225 1.33(3) . ?
C225 C226 1.32(3) . ?
C231 C236 1.35(2) . ?
C231 C232 1.42(2) . ?
C232 C233 1.37(2) . ?
C233 C234 1.44(3) . ?
C234 C235 1.37(3) . ?
C235 C236 1.41(2) . ?
P3 C331 1.83(2) . ?
P3 C321 1.84(2) . ?
P3 C311 1.85(2) . ?
C311 C316 1.35(2) . ?
C311 C312 1.36(2) . ?
C312 C313 1.37(3) . ?
C313 C314 1.28(4) . ?
C314 C315 1.33(3) . ?
C315 C316 1.39(3) . ?
C321 C322 1.33(3) . ?
C321 C326 1.38(2) . ?
C322 C323 1.44(3) . ?
C323 C324 1.42(3) . ?
C324 C325 1.28(2) . ?
C325 C326 1.42(2) . ?
C331 C332 1.33(3) . ?
C331 C336 1.39(2) . ?
C332 C333 1.39(3) . ?
C333 C334 1.39(3) . ?
C334 C335 1.35(3) . ?
C335 C336 1.37(3) . ?
P4 C431 1.817(14) . ?
P4 C411 1.84(2) . ?
P4 C421 1.855(15) . ?
C411 C416 1.35(2) . ?
C411 C412 1.42(2) . ?
C412 C413 1.39(2) . ?
C413 C414 1.40(3) . ?
C414 C415 1.33(2) . ?
C415 C416 1.41(2) . ?
C421 C422 1.35(2) . ?
C421 C426 1.38(2) . ?
C422 C423 1.41(2) . ?
C423 C424 1.36(2) . ?
C424 C425 1.40(3) . ?
C425 C426 1.34(2) . ?
C431 C436 1.37(2) . ?
C431 C432 1.42(2) . ?
C432 C433 1.28(2) . ?
C433 C434 1.36(2) . ?
C434 C435 1.36(2) . ?
C435 C436 1.35(2) . ?
P5 C531 1.83(2) . ?
P5 C511 1.84(2) . ?
P5 C541 1.84(2) . ?
P5 C521 1.85(2) . ?
C511 C512 1.33(2) . ?
C511 C516 1.41(2) . ?
C512 C513 1.37(2) . ?
C513 C514 1.36(2) . ?
C514 C515 1.36(2) . ?
C515 C516 1.34(2) . ?
C521 C522 1.37(2) . ?
C521 C526 1.38(2) . ?
C522 C523 1.37(2) . ?
C523 C524 1.35(2) . ?
C524 C525 1.35(2) . ?
C525 C526 1.36(2) . ?
C531 C532 1.37(2) . ?
C531 C536 1.38(2) . ?
C532 C533 1.37(2) . ?
C533 C534 1.36(2) . ?
C534 C535 1.34(2) . ?
C535 C536 1.37(2) . ?
C541 C542 1.37(2) . ?
C541 C546 1.38(2) . ?
C542 C543 1.35(2) . ?
C543 C544 1.35(2) . ?
C544 C545 1.35(2) . ?
C545 C546 1.35(2) . ?
P5' C51A 1.78(4) . ?
P5' C54A 1.79(3) . ?
P5' C52A 1.80(2) . ?
P5' C53A 1.81(2) . ?
C51A C51B 1.37(2) . ?
C51A C51F 1.38(2) . ?
C51B C51C 1.36(2) . ?
C51C C51D 1.36(2) . ?
C51D C51E 1.35(2) . ?
C51E C51F 1.36(2) . ?
C52A C52B 1.37(2) . ?
C52A C52F 1.37(2) . ?
C52B C52C 1.37(2) . ?
C52C C52D 1.35(2) . ?
C52D C52E 1.35(2) . ?
C52E C52F 1.37(2) . ?
C53A C53F 1.37(2) . ?
C53A C53B 1.38(2) . ?
C53B C53C 1.37(2) . ?
C53C C53D 1.35(2) . ?
C53D C53E 1.36(2) . ?
C53E C53F 1.37(2) . ?
C54A C54B 1.37(2) . ?
C54A C54F 1.38(2) . ?
C54B C54C 1.36(2) . ?
C54C C54D 1.35(2) . ?
C54D C54E 1.35(2) . ?
C54E C54F 1.37(2) . ?
P6 C641 1.79(2) . ?
P6 C631 1.81(2) . ?
P6 C621 1.82(2) . ?
P6 C611 1.84(2) . ?
C611 C612 1.32(3) . ?
C611 C616 1.41(3) . ?
C612 C613 1.33(3) . ?
C613 C614 1.39(4) . ?
C614 C615 1.38(4) . ?
C615 C616 1.39(3) . ?
C621 C622 1.37(3) . ?
C621 C626 1.47(3) . ?
C622 C623 1.30(3) . ?
C623 C624 1.30(4) . ?
C624 C625 1.54(4) . ?
C625 C626 1.38(3) . ?
C631 C636 1.40(3) . ?
C631 C632 1.44(3) . ?
C632 C633 1.36(2) . ?
C633 C634 1.34(2) . ?
C634 C635 1.38(3) . ?
C635 C636 1.37(3) . ?
C641 C642 1.38(2) . ?
C641 C646 1.38(3) . ?
C642 C643 1.36(3) . ?
C643 C644 1.45(4) . ?
C644 C645 1.36(4) . ?
C645 C646 1.36(3) . ?
N1S C11S 1.12(3) . ?
C11S C12S 1.36(4) . ?
O2S C22S 1.25(4) . ?
C21S C22S 1.35(5) . ?
C22S C23S 1.67(5) . ?
N3S C31S 0.97(3) . ?
C31S C32S 1.35(4) . ?
O4S C44S 1.42(3) . ?
O4S C41S 1.45(3) . ?
C41S C42S 1.44(4) . ?
C41S C43S 1.50(4) . ?
C44S C46S 1.52(4) . ?
C44S C45S 1.55(4) . ?
O5S C52S 1.37(5) . ?
C51S C52S 1.34(5) . ?
C52S C53S 1.51(5) . ?
N6S C61S 1.25 . ?
C61S C62S 1.81 . ?
